data_2225123
loop_
_publ_author_name
'bin Shawkataly, Omar'
'Khan, Imthyaz Ahmed'
'Yeap, Chin Sing'
'Fun, Hoong-Kun'

_publ_section_title
;[\m-Bis(diphenylarsino)methane-1:2\k^2^<i>As</i>:<i>As</i>']nonacarbonyl-1\k^3^<i>C</i>,2\k^3^<i>C</i>,3\k^3^<i>C</i>-(triphenyl
 phosphite-3\k<i>P</i>)-<i>triangulo</i>-triruthenium(0)
;
_journal_coeditor_code TK2607
_journal_issue 2
_journal_name_full 'Acta Crystallographica Section E'
_journal_page_first m223
_journal_page_last m224
_journal_paper_doi 10.1107/S1600536810001200
_journal_volume 66
_journal_year 2010
_chemical_formula_iupac '[Ru3 (C25 H22 As2) (C18 H15 O3 P) (C O)9]'
_chemical_formula_moiety 'C52 H37 As2 O12 P Ru3'
_chemical_formula_sum 'C52 H37 As2 O12 P Ru3'
_chemical_formula_weight 1337.84
_chemical_name_systematic
;
[\m-Bis(diphenylarsino)methane-1:2\k^2^<i>As</i>:<i>As</i>']nonacarbonyl-
1\k^3^<i>C</i>,2\k^3^<i>C</i>,3\k^3^<i>C</i>-(triphenyl
phosphite-3\k<i>P</i>)-<i>triangulo</i>-triruthenium(0)
;
_space_group_IT_number 14
_symmetry_cell_setting monoclinic
_symmetry_space_group_name_Hall '-P 2ybc'
_symmetry_space_group_name_H-M 'P 1 21/c 1'
_atom_sites_solution_hydrogens geom
_atom_sites_solution_primary direct
_atom_sites_solution_secondary difmap
_audit_creation_method SHELXL-97
_cell_angle_alpha 90
_cell_angle_beta 90.1250(10)
_cell_angle_gamma 90
_cell_formula_units_Z 8
_cell_length_a 15.6537(3)
_cell_length_b 21.3662(4)
_cell_length_c 30.1698(6)
_cell_measurement_reflns_used 9830
_cell_measurement_temperature 100.00(10)
_cell_measurement_theta_max 29.23
_cell_measurement_theta_min 2.41
_cell_volume 10090.6(3)
_computing_cell_refinement 'SAINT (Bruker, 2005)'
_computing_data_collection 'APEX2 (Bruker, 2005)'
_computing_data_reduction 'SAINT (Bruker, 2005)'
_computing_molecular_graphics 'SHELXTL (Sheldrick, 2008)'
_computing_publication_material
;
SHELXTL (Sheldrick, 2008) and PLATON (Spek, 2009)
;
_computing_structure_refinement 'SHELXTL (Sheldrick, 2008)'
_computing_structure_solution 'SHELXTL (Sheldrick, 2008)'
_diffrn_ambient_temperature 100
_diffrn_measured_fraction_theta_full 0.995
_diffrn_measured_fraction_theta_max 0.995
_diffrn_measurement_device_type
;
Bruker SMART APEXII CCD area-detector diffractometer
;
_diffrn_measurement_method '\f and \w scans'
_diffrn_radiation_monochromator graphite
_diffrn_radiation_source 'fine-focus sealed tube'
_diffrn_radiation_type MoK\a
_diffrn_radiation_wavelength 0.71073
_diffrn_reflns_av_R_equivalents 0.080
_diffrn_reflns_av_sigmaI/netI 0.066
_diffrn_reflns_limit_h_max 21
_diffrn_reflns_limit_h_min -21
_diffrn_reflns_limit_k_max 29
_diffrn_reflns_limit_k_min -30
_diffrn_reflns_limit_l_max 42
_diffrn_reflns_limit_l_min -41
_diffrn_reflns_number 235438
_diffrn_reflns_theta_full 30.0
_diffrn_reflns_theta_max 30.0
_diffrn_reflns_theta_min 1.0
_diffrn_standards_number 0
_exptl_absorpt_coefficient_mu 2.282
_exptl_absorpt_correction_T_max 0.918
_exptl_absorpt_correction_T_min 0.604
_exptl_absorpt_correction_type multi-scan
_exptl_absorpt_process_details '(<i>SADABS</i>; Bruker, 2005)'
_exptl_crystal_colour red
_exptl_crystal_density_diffrn 1.761
_exptl_crystal_density_method 'not measured'
_exptl_crystal_description block
_exptl_crystal_F_000 5264
_exptl_crystal_size_max 0.25
_exptl_crystal_size_mid 0.23
_exptl_crystal_size_min 0.04
_refine_diff_density_max 2.75
_refine_diff_density_min -2.02
_refine_ls_extinction_method none
_refine_ls_goodness_of_fit_ref 1.07
_refine_ls_hydrogen_treatment constr
_refine_ls_matrix_type full
_refine_ls_number_parameters 1275
_refine_ls_number_reflns 29385
_refine_ls_number_restraints 174
_refine_ls_restrained_S_all 1.06
_refine_ls_R_factor_all 0.098
_refine_ls_R_factor_gt 0.059
_refine_ls_shift/su_max 0.001
_refine_ls_shift/su_mean 0.000
_refine_ls_structure_factor_coef Fsqd
_refine_ls_weighting_details 'calc w=1/[\s^2^(Fo^2^)+(0.0243P)^2^+105.7247P] where P=(Fo^2^+2Fc^2^)/3'
_refine_ls_weighting_scheme calc
_refine_ls_wR_factor_gt 0.114
_refine_ls_wR_factor_ref 0.132
_reflns_number_gt 22171
_reflns_number_total 29385
_reflns_threshold_expression I>2\s(I)
_cod_data_source_file tk2607.cif
_cod_data_source_block I
_cod_depositor_comments
;
The following automatic conversions were performed:
'_symmetry_cell_setting' value 'Monoclinic' changed to 'monoclinic'
according to '/home/saulius/struct/CIF-dictionaries/cif_core.dic'
dictionary named 'cif_core.dic' version 2.4.1 from 2010-06-29.

Automatic conversion script
Id: cif_fix_enum 1527 2010-12-29 10:47:43Z saulius 

The following automatic conversions were performed:

'_symmetry_cell_setting' value 'Monoclinic' changed to 'monoclinic'
according to /home/saulius/struct/CIF-dictionaries/cif_core.dic
dictionary named 'cif_core.dic' version 2.4.1 from 2010-06-29.

Automatic conversion script
Id: cif_fix_values 1715 2011-07-08 13:25:40Z adriana 
;
_cod_original_sg_symbol_H-M 'P 21/c'
_cod_database_code 2225123
_cod_database_fobs_code 2225123

loop_
_symmetry_equiv_pos_as_xyz
'x, y, z'
'-x, y+1/2, -z+1/2'
'-x, -y, -z'
'x, -y-1/2, z-1/2'

loop_
_atom_site_type_symbol
_atom_site_label
_atom_site_fract_x
_atom_site_fract_y
_atom_site_fract_z
_atom_site_U_iso_or_equiv
_atom_site_adp_type
_atom_site_calc_flag
_atom_site_refinement_flags
_atom_site_occupancy
_atom_site_disorder_assembly
_atom_site_disorder_group
Ru Ru1A 0.28173(4) 0.76421(3) 0.64426(2) 0.01788(13) Uani d . 1 . .
Ru Ru2A 0.26063(4) 0.89647(3) 0.63474(2) 0.01799(13) Uani d . 1 . .
Ru Ru3A 0.35416(4) 0.82713(3) 0.57030(2) 0.01912(13) Uani d . 1 . .
As As1A 0.20409(5) 0.76330(3) 0.71392(3) 0.01517(16) Uani d . 1 . .
As As2A 0.15232(6) 0.90735(3) 0.69237(3) 0.01558(16) Uani d . 1 . .
P P1A 0.43840(15) 0.74851(10) 0.54556(8) 0.0236(5) Uani d . 1 . .
O O1A 0.4568(4) 0.7873(3) 0.6862(3) 0.0389(18) Uani d . 1 . .
O O2A 0.3396(5) 0.6296(3) 0.6344(3) 0.0470(13) Uani d . 1 . .
O O3A 0.1042(5) 0.7454(4) 0.6046(3) 0.045(2) Uani d . 1 . .
O O4A 0.1215(4) 0.8772(4) 0.5657(3) 0.046(2) Uani d . 1 . .
O O5A 0.2849(5) 1.0281(3) 0.5992(3) 0.054(2) Uani d . 1 . .
O O6A 0.4037(5) 0.9200(4) 0.7014(3) 0.0425(19) Uani d . 1 . .
O O7A 0.5087(5) 0.8852(4) 0.6168(3) 0.0369(17) Uani d . 1 . .
O O8A 0.3598(5) 0.9325(3) 0.5021(2) 0.0327(16) Uani d . 1 . .
O O9A 0.2098(4) 0.7605(3) 0.5196(2) 0.0336(15) Uani d . 1 . .
O O10A 0.5103(4) 0.7324(3) 0.5814(2) 0.0398(16) Uani d . 1 . .
O O11A 0.4931(4) 0.7551(3) 0.5012(2) 0.0294(10) Uani d . 1 . .
O O12A 0.4009(5) 0.6802(3) 0.5398(2) 0.0373(16) Uani d . 1 . .
C C1A 0.1324(5) 0.6910(3) 0.7279(3) 0.0186(17) Uani d . 1 . .
C C2A 0.0884(6) 0.6898(4) 0.7683(3) 0.0215(18) Uani d . 1 . .
H H2AA 0.0953 0.7224 0.7884 0.026 Uiso calc R 1 . .
C C3A 0.0346(6) 0.6401(4) 0.7786(3) 0.0237(19) Uani d . 1 . .
H H3AA 0.0046 0.6400 0.8052 0.028 Uiso calc R 1 . .
C C4A 0.0258(6) 0.5904(4) 0.7490(3) 0.028(2) Uani d . 1 . .
H H4AA -0.0089 0.5565 0.7560 0.033 Uiso calc R 1 . .
C C5A 0.0693(6) 0.5918(4) 0.7088(3) 0.0244(19) Uani d . 1 . .
H H5AA 0.0622 0.5593 0.6887 0.029 Uiso calc R 1 . .
C C6A 0.1239(6) 0.6419(3) 0.6983(3) 0.0223(18) Uani d . 1 . .
H H6AA 0.1539 0.6420 0.6717 0.027 Uiso calc R 1 . .
C C7A 0.2706(6) 0.7713(3) 0.7674(3) 0.0207(17) Uani d . 1 . .
C C8A 0.2528(6) 0.8145(4) 0.8010(3) 0.0262(19) Uani d . 1 . .
H H8AA 0.2052 0.8403 0.7988 0.031 Uiso calc R 1 . .
C C9A 0.3057(7) 0.8186(4) 0.8371(3) 0.031(2) Uani d . 1 . .
H H9AA 0.2943 0.8478 0.8591 0.038 Uiso calc R 1 . .
C C10A 0.3754(7) 0.7801(5) 0.8411(3) 0.034(2) Uani d . 1 . .
H H10A 0.4107 0.7831 0.8659 0.041 Uiso calc R 1 . .
C C11A 0.3934(7) 0.7359(5) 0.8079(4) 0.035(2) Uani d . 1 . .
H H11A 0.4405 0.7097 0.8106 0.042 Uiso calc R 1 . .
C C12A 0.3411(6) 0.7316(4) 0.7713(3) 0.0266(19) Uani d . 1 . .
H H12A 0.3527 0.7023 0.7493 0.032 Uiso calc R 1 . .
C C13A 0.1143(5) 0.8278(3) 0.7180(3) 0.0164(16) Uani d . 1 . .
H H13A 0.0636 0.8134 0.7025 0.020 Uiso calc R 1 . .
H H13B 0.0994 0.8341 0.7489 0.020 Uiso calc R 1 . .
C C14A 0.1714(5) 0.9620(4) 0.7431(3) 0.0193(17) Uani d . 1 . .
C C15A 0.2239(6) 1.0135(3) 0.7376(3) 0.0211(17) Uani d . 1 . .
H H15A 0.2541 1.0185 0.7114 0.025 Uiso calc R 1 . .
C C16A 0.2318(6) 1.0574(4) 0.7709(3) 0.0267(19) Uani d . 1 . .
H H16A 0.2679 1.0916 0.7672 0.032 Uiso calc R 1 . .
C C17A 0.1858(6) 1.0506(4) 0.8101(4) 0.030(2) Uani d . 1 . .
H H17A 0.1909 1.0804 0.8324 0.036 Uiso calc R 1 . .
C C18A 0.1323(6) 0.9995(4) 0.8159(3) 0.0240(18) Uani d . 1 . .
H H18A 0.1016 0.9949 0.8420 0.029 Uiso calc R 1 . .
C C19A 0.1251(5) 0.9556(4) 0.7824(3) 0.0216(18) Uani d . 1 . .
H H19A 0.0891 0.9214 0.7862 0.026 Uiso calc R 1 . .
C C20A 0.0468(6) 0.9467(4) 0.6727(3) 0.0184(16) Uani d . 1 . .
C C21A 0.0568(5) 0.9991(3) 0.6452(3) 0.0183(15) Uani d . 1 . .
H H21A 0.1107 1.0107 0.6352 0.022 Uiso calc R 1 . .
C C22A -0.0142(6) 1.0331(4) 0.6330(3) 0.0240(18) Uani d . 1 . .
H H22A -0.0079 1.0681 0.6149 0.029 Uiso calc R 1 . .
C C23A -0.0957(6) 1.0160(4) 0.6475(3) 0.027(2) Uani d . 1 . .
H H23A -0.1434 1.0389 0.6389 0.033 Uiso calc R 1 . .
C C24A -0.1044(6) 0.9639(4) 0.6752(3) 0.026(2) Uani d . 1 . .
H H24A -0.1582 0.9522 0.6853 0.032 Uiso calc R 1 . .
C C25A -0.0323(5) 0.9291(4) 0.6878(3) 0.0213(17) Uani d . 1 . .
H H25A -0.0381 0.8944 0.7061 0.026 Uiso calc R 1 . .
C C26A 0.5823(6) 0.6930(4) 0.5772(4) 0.032(2) Uani d . 1 . .
C C27A 0.6492(8) 0.7085(5) 0.6032(4) 0.043(3) Uani d . 1 . .
H H27A 0.6465 0.7435 0.6215 0.052 Uiso calc R 1 . .
C C28A 0.7219(7) 0.6715(5) 0.6025(4) 0.045(3) Uani d . 1 . .
H H28A 0.7686 0.6818 0.6202 0.054 Uiso calc R 1 . .
C C29A 0.7251(6) 0.6196(4) 0.5756(4) 0.039(2) Uani d . 1 . .
H H29A 0.7735 0.5944 0.5757 0.047 Uiso calc R 1 . .
C C30A 0.6594(6) 0.6053(4) 0.5494(3) 0.032(2) Uani d . 1 . .
H H30A 0.6634 0.5706 0.5309 0.038 Uiso calc R 1 . .
C C31A 0.5850(7) 0.6409(5) 0.5491(4) 0.035(2) Uani d . 1 . .
H H31A 0.5389 0.6304 0.5310 0.042 Uiso calc R 1 . .
C C32A 0.5065(6) 0.8110(4) 0.4778(4) 0.029(2) Uani d . 1 . .
C C33A 0.4591(7) 0.8208(5) 0.4406(4) 0.037(2) Uani d . 1 . .
H H33A 0.4180 0.7919 0.4318 0.045 Uiso calc R 1 . .
C C34A 0.4733(7) 0.8752(6) 0.4157(4) 0.051(3) Uani d . 1 . .
H H34A 0.4425 0.8819 0.3898 0.061 Uiso calc R 1 . .
C C35A 0.5316(7) 0.9181(6) 0.4292(5) 0.053(3) Uani d . 1 . .
H H35A 0.5394 0.9547 0.4130 0.063 Uiso calc R 1 . .
C C36A 0.5788(8) 0.9075(6) 0.4666(5) 0.058(4) Uani d . 1 . .
H H36A 0.6200 0.9364 0.4752 0.070 Uiso calc R 1 . .
C C37A 0.5656(7) 0.8529(5) 0.4922(4) 0.038(2) Uani d . 1 . .
H H37A 0.5963 0.8460 0.5182 0.046 Uiso calc R 1 . .
C C38A 0.3726(6) 0.6460(4) 0.5032(4) 0.026(2) Uani d . 1 . .
C C39A 0.4202(6) 0.6384(4) 0.4643(3) 0.026(2) Uani d . 1 . .
H H39A 0.4707 0.6608 0.4607 0.032 Uiso calc R 1 . .
C C40A 0.3936(7) 0.5991(4) 0.4321(3) 0.039(2) Uani d . 1 . .
H H40A 0.4270 0.5924 0.4071 0.046 Uiso calc R 1 . .
C C41A 0.3145(7) 0.5687(5) 0.4370(4) 0.045(3) Uani d . 1 . .
H H41A 0.2950 0.5426 0.4145 0.054 Uiso calc R 1 . .
C C42A 0.2655(6) 0.5764(4) 0.4743(4) 0.040(2) Uani d . 1 . .
H H42A 0.2126 0.5570 0.4768 0.048 Uiso calc R 1 . .
C C43A 0.2973(7) 0.6145(4) 0.5089(4) 0.042(2) Uani d . 1 . .
H H43A 0.2672 0.6182 0.5354 0.051 Uiso calc R 1 . .
C C44A 0.3913(6) 0.7820(4) 0.6693(3) 0.027(2) Uani d . 1 . .
C C45A 0.3155(7) 0.6793(4) 0.6376(3) 0.029(2) Uani d . 1 . .
C C46A 0.1712(6) 0.7545(4) 0.6167(3) 0.029(2) Uani d . 1 . .
C C47A 0.1757(6) 0.8804(4) 0.5915(3) 0.029(2) Uani d . 1 . .
C C48A 0.2756(7) 0.9794(4) 0.6137(4) 0.036(2) Uani d . 1 . .
C C49A 0.3526(7) 0.9068(4) 0.6772(3) 0.029(2) Uani d . 1 . .
C C50A 0.4490(6) 0.8638(4) 0.6023(3) 0.0236(19) Uani d . 1 . .
C C51A 0.3595(6) 0.8920(4) 0.5265(3) 0.0260(19) Uani d . 1 . .
C C52A 0.2589(5) 0.7859(4) 0.5402(3) 0.0235(17) Uani d . 1 . .
Ru Ru1B 0.22582(4) 0.27062(3) 0.64659(2) 0.01799(13) Uani d . 1 . .
Ru Ru2B 0.24102(4) 0.40383(3) 0.64090(2) 0.01776(13) Uani d . 1 . .
Ru Ru3B 0.15314(4) 0.33614(3) 0.57451(2) 0.01808(13) Uani d . 1 . .
As As1B 0.29672(5) 0.26613(3) 0.71723(3) 0.01568(16) Uani d . 1 . .
As As2B 0.34802(6) 0.41124(3) 0.69863(3) 0.01577(16) Uani d . 1 . .
P P1B 0.08199(14) 0.25486(9) 0.54490(8) 0.0205(4) Uani d . 1 A .
O O1B 0.4092(4) 0.2680(3) 0.6091(3) 0.0393(18) Uani d . 1 . .
O O2B 0.1823(5) 0.1329(3) 0.6334(3) 0.0470(13) Uani d . 1 . .
O O3B 0.0452(5) 0.2821(3) 0.6864(3) 0.0347(17) Uani d . 1 . .
O O4B 0.0959(5) 0.4135(4) 0.7089(3) 0.0399(18) Uani d . 1 . .
O O5B 0.2015(5) 0.5377(3) 0.6150(3) 0.0427(19) Uani d . 1 . .
O O6B 0.3839(5) 0.4010(4) 0.5702(3) 0.0411(18) Uani d . 1 . .
O O7B 0.3105(4) 0.2841(3) 0.5243(2) 0.0306(14) Uani d . 1 . .
O O8B 0.1389(5) 0.4418(3) 0.5070(2) 0.0333(16) Uani d . 1 . .
O O9B -0.0092(5) 0.3839(4) 0.6217(2) 0.0375(18) Uani d . 1 . .
O O10B 0.0052(4) 0.2665(3) 0.5104(2) 0.0238(13) Uani d . 1 . .
O O11B 0.0345(4) 0.2080(2) 0.5758(2) 0.0294(10) Uani d . 1 . .
O O12B 0.1469(4) 0.2095(3) 0.5183(2) 0.0292(13) Uani d . 1 . .
C C1B 0.3687(6) 0.1935(3) 0.7305(3) 0.0185(17) Uani d . 1 . .
C C2B 0.4093(6) 0.1907(4) 0.7702(3) 0.0232(19) Uani d . 1 . .
H H2BA 0.4001 0.2217 0.7913 0.028 Uiso calc R 1 . .
C C3B 0.4653(6) 0.1410(4) 0.7794(4) 0.030(2) Uani d . 1 . .
H H3BA 0.4929 0.1387 0.8066 0.037 Uiso calc R 1 . .
C C4B 0.4792(6) 0.0956(4) 0.7477(3) 0.029(2) Uani d . 1 . .
H H4BA 0.5168 0.0629 0.7535 0.035 Uiso calc R 1 . .
C C5B 0.4377(7) 0.0984(4) 0.7077(4) 0.030(2) Uani d . 1 . .
H H5BA 0.4462 0.0670 0.6868 0.036 Uiso calc R 1 . .
C C6B 0.3832(6) 0.1479(4) 0.6981(3) 0.0239(19) Uani d . 1 . .
H H6BA 0.3567 0.1507 0.6705 0.029 Uiso calc R 1 . .
C C7B 0.2250(6) 0.2699(4) 0.7697(3) 0.0205(17) Uani d . 1 . .
C C8B 0.2363(6) 0.3124(4) 0.8044(3) 0.0252(19) Uani d . 1 . .
H H8BA 0.2813 0.3408 0.8036 0.030 Uiso calc R 1 . .
C C9B 0.1797(7) 0.3123(4) 0.8405(3) 0.031(2) Uani d . 1 . .
H H9BA 0.1879 0.3403 0.8637 0.037 Uiso calc R 1 . .
C C10B 0.1118(6) 0.2707(4) 0.8417(4) 0.030(2) Uani d . 1 . .
H H10B 0.0738 0.2713 0.8653 0.036 Uiso calc R 1 . .
C C11B 0.1009(6) 0.2289(4) 0.8079(3) 0.030(2) Uani d . 1 . .
H H11B 0.0561 0.2003 0.8088 0.035 Uiso calc R 1 . .
C C12B 0.1564(6) 0.2289(4) 0.7723(3) 0.0221(17) Uani d . 1 . .
H H12B 0.1476 0.2005 0.7494 0.027 Uiso calc R 1 . .
C C13B 0.3844(5) 0.3313(3) 0.7240(3) 0.0196(17) Uani d . 1 . .
H H13C 0.3969 0.3370 0.7552 0.023 Uiso calc R 1 . .
H H13D 0.4365 0.3177 0.7095 0.023 Uiso calc R 1 . .
C C14B 0.3287(5) 0.4648(4) 0.7504(3) 0.0201(17) Uani d . 1 . .
C C15B 0.2751(6) 0.5159(4) 0.7457(3) 0.0233(18) Uani d . 1 . .
H H15B 0.2434 0.5204 0.7198 0.028 Uiso calc R 1 . .
C C16B 0.2678(6) 0.5603(4) 0.7789(3) 0.028(2) Uani d . 1 . .
H H16B 0.2334 0.5953 0.7746 0.034 Uiso calc R 1 . .
C C17B 0.3106(6) 0.5527(4) 0.8177(3) 0.0244(19) Uani d . 1 . .
H H17B 0.3043 0.5818 0.8404 0.029 Uiso calc R 1 . .
C C19B 0.3742(5) 0.4573(4) 0.7893(3) 0.0210(17) Uani d . 1 . .
H H19B 0.4110 0.4235 0.7928 0.025 Uiso calc R 1 . .
C C18B 0.3644(6) 0.5010(4) 0.8234(3) 0.0241(18) Uani d . 1 . .
H H18B 0.3938 0.4957 0.8500 0.029 Uiso calc R 1 . .
C C20B 0.4551(6) 0.4482(3) 0.6796(3) 0.0195(17) Uani d . 1 . .
C C21B 0.4517(6) 0.4984(4) 0.6507(3) 0.0249(19) Uani d . 1 . .
H H21B 0.3990 0.5107 0.6394 0.030 Uiso calc R 1 . .
C C22B 0.5240(7) 0.5309(4) 0.6380(3) 0.029(2) Uani d . 1 . .
H H22B 0.5203 0.5641 0.6182 0.034 Uiso calc R 1 . .
C C23B 0.6013(7) 0.5131(4) 0.6552(3) 0.032(2) Uani d . 1 . .
H H23B 0.6504 0.5348 0.6474 0.038 Uiso calc R 1 . .
C C24B 0.6068(6) 0.4637(4) 0.6839(3) 0.028(2) Uani d . 1 . .
H H24B 0.6597 0.4520 0.6952 0.033 Uiso calc R 1 . .
C C25B 0.5344(6) 0.4309(4) 0.6962(3) 0.0248(19) Uani d . 1 . .
H H25B 0.5390 0.3972 0.7155 0.030 Uiso calc R 1 . .
C C26B 0.0026(6) 0.3163(4) 0.4807(3) 0.0232(18) Uani d . 1 . .
C C27B -0.0607(6) 0.3607(5) 0.4872(4) 0.032(2) Uani d . 1 . .
H H27B -0.0971 0.3580 0.5114 0.039 Uiso calc R 1 . .
C C28B -0.0686(7) 0.4087(5) 0.4572(4) 0.041(3) Uani d . 1 . .
H H28B -0.1108 0.4389 0.4610 0.049 Uiso calc R 1 . .
C C29B -0.0129(7) 0.4122(4) 0.4211(4) 0.035(2) Uani d . 1 . .
H H29B -0.0187 0.4447 0.4008 0.042 Uiso calc R 1 . .
C C30B 0.0487(6) 0.3693(4) 0.4153(3) 0.030(2) Uani d . 1 . .
H H30B 0.0852 0.3724 0.3911 0.036 Uiso calc R 1 . .
C C31B 0.0583(6) 0.3208(4) 0.4448(3) 0.0253(19) Uani d . 1 . .
H H31B 0.1014 0.2913 0.4409 0.030 Uiso calc R 1 . .
C C32B -0.0539(6) 0.1892(4) 0.5767(3) 0.0238(18) Uani d . 1 . .
C C33B -0.0819(6) 0.1475(4) 0.5453(3) 0.0253(19) Uani d . 1 . .
H H33B -0.0452 0.1335 0.5232 0.030 Uiso calc R 1 . .
C C34B -0.1656(6) 0.1267(4) 0.5470(3) 0.030(2) Uani d . 1 . .
H H34B -0.1854 0.0989 0.5256 0.036 Uiso calc R 1 . .
C C35B -0.2202(6) 0.1468(4) 0.5802(3) 0.032(2) Uani d . 1 . .
H H35B -0.2761 0.1322 0.5813 0.038 Uiso calc R 1 . .
C C36B -0.1908(7) 0.1891(5) 0.6119(4) 0.041(3) Uani d . 1 . .
H H36B -0.2264 0.2029 0.6345 0.049 Uiso calc R 1 . .
C C37B -0.1064(6) 0.2102(4) 0.6089(4) 0.034(2) Uani d . 1 . .
H H37B -0.0862 0.2392 0.6294 0.041 Uiso calc R 1 . .
C C38B 0.1337(15) 0.1524(7) 0.4998(7) 0.024(4) Uani d PDU 0.60(3) A 1
C C39B 0.0950(13) 0.1458(6) 0.4591(6) 0.021(3) Uani d PDU 0.60(3) A 1
H H39B 0.0793 0.1808 0.4427 0.025 Uiso calc PR 0.60(3) A 1
C C40B 0.080(2) 0.0872(8) 0.4431(7) 0.035(6) Uani d PDU 0.60(3) A 1
H H40B 0.0516 0.0827 0.4161 0.042 Uiso calc PR 0.60(3) A 1
C C41B 0.1051(17) 0.0348(6) 0.4656(6) 0.040(4) Uani d PDU 0.60(3) A 1
H H41B 0.0891 -0.0049 0.4560 0.048 Uiso calc PR 0.60(3) A 1
C C42B 0.156(2) 0.0426(8) 0.5042(7) 0.060(6) Uani d PDU 0.60(3) A 1
H H42B 0.1864 0.0091 0.5162 0.071 Uiso calc PR 0.60(3) A 1
C C43B 0.1608(17) 0.1005(7) 0.5231(7) 0.042(5) Uani d PDU 0.60(3) A 1
H H43B 0.1820 0.1050 0.5518 0.050 Uiso calc PR 0.60(3) A 1
C C38C 0.117(2) 0.1477(10) 0.5043(9) 0.018(6) Uiso d PDU 0.40(3) A 2
C C39C 0.074(2) 0.1428(11) 0.4646(9) 0.021(6) Uiso d PDU 0.40(3) A 2
H H39C 0.0507 0.1780 0.4510 0.025 Uiso calc PR 0.40(3) A 2
C C40C 0.065(3) 0.0850(12) 0.4458(10) 0.024(6) Uiso d PDU 0.40(3) A 2
H H40C 0.0560 0.0817 0.4155 0.029 Uiso calc PR 0.40(3) A 2
C C41C 0.0708(19) 0.0318(11) 0.4710(8) 0.036(6) Uiso d PDU 0.40(3) A 2
H H41C 0.0494 -0.0063 0.4609 0.043 Uiso calc PR 0.40(3) A 2
C C42C 0.1105(16) 0.0373(9) 0.5131(7) 0.022(5) Uiso d PDU 0.40(3) A 2
H H42C 0.1238 0.0015 0.5293 0.026 Uiso calc PR 0.40(3) A 2
C C43C 0.1294(19) 0.0950(10) 0.5299(8) 0.029(6) Uiso d PDU 0.40(3) A 2
H H43C 0.1503 0.0988 0.5587 0.035 Uiso calc PR 0.40(3) A 2
C C44B 0.3398(6) 0.2701(4) 0.6208(3) 0.0255(19) Uani d . 1 . .
C C45B 0.1993(6) 0.1853(4) 0.6371(3) 0.028(2) Uani d . 1 . .
C C46B 0.1126(6) 0.2808(4) 0.6710(3) 0.026(2) Uani d . 1 . .
C C47B 0.1497(7) 0.4062(4) 0.6822(4) 0.031(2) Uani d . 1 . .
C C48B 0.2187(7) 0.4875(4) 0.6247(4) 0.036(2) Uani d . 1 . .
C C49B 0.3283(6) 0.3990(4) 0.5953(3) 0.027(2) Uani d . 1 . .
C C50B 0.2552(6) 0.3038(4) 0.5450(3) 0.0236(17) Uani d . 1 . .
C C51B 0.1415(6) 0.4010(4) 0.5322(3) 0.0252(19) Uani d . 1 . .
C C52B 0.0540(7) 0.3662(4) 0.6067(3) 0.029(2) Uani d . 1 . .

loop_
_atom_site_aniso_label
_atom_site_aniso_U_11
_atom_site_aniso_U_22
_atom_site_aniso_U_33
_atom_site_aniso_U_12
_atom_site_aniso_U_13
_atom_site_aniso_U_23
Ru1A 0.0197(3) 0.0122(2) 0.0218(3) -0.0001(2) 0.0014(3) 0.0005(2)
Ru2A 0.0161(3) 0.0126(2) 0.0253(3) 0.0002(2) 0.0020(3) 0.0024(2)
Ru3A 0.0172(3) 0.0163(3) 0.0240(3) -0.0009(2) 0.0032(3) 0.0005(2)
As1A 0.0159(4) 0.0091(3) 0.0205(4) 0.0006(3) -0.0004(3) 0.0016(3)
As2A 0.0155(4) 0.0090(3) 0.0222(4) 0.0004(3) -0.0003(3) 0.0011(3)
P1A 0.0259(11) 0.0176(9) 0.0272(12) -0.0021(8) 0.0064(9) -0.0051(8)
O1A 0.018(4) 0.041(4) 0.058(5) -0.004(3) -0.011(3) 0.010(4)
O2A 0.069(4) 0.0167(18) 0.055(3) -0.002(2) -0.006(3) 0.0006(19)
O3A 0.037(4) 0.061(5) 0.038(4) -0.025(4) -0.011(3) 0.013(4)
O4A 0.022(3) 0.068(5) 0.047(5) 0.021(3) -0.006(3) -0.010(4)
O5A 0.032(4) 0.031(4) 0.099(7) 0.010(3) 0.024(4) 0.026(4)
O6A 0.020(4) 0.054(4) 0.054(5) 0.000(3) -0.009(3) -0.020(4)
O7A 0.026(4) 0.046(4) 0.039(4) -0.013(3) 0.004(3) -0.009(3)
O8A 0.033(4) 0.023(3) 0.041(4) 0.000(3) 0.011(3) 0.011(3)
O9A 0.032(4) 0.033(3) 0.036(4) -0.006(3) -0.006(3) 0.000(3)
O10A 0.039(4) 0.043(4) 0.038(4) 0.018(3) 0.001(3) -0.004(3)
O11A 0.020(2) 0.0160(18) 0.052(3) -0.0006(15) -0.005(2) 0.0024(19)
O12A 0.051(4) 0.024(3) 0.037(4) -0.004(3) 0.008(3) 0.002(3)
C1A 0.014(4) 0.013(3) 0.028(5) 0.002(3) 0.001(3) 0.004(3)
C2A 0.017(4) 0.017(4) 0.031(5) 0.002(3) 0.001(4) -0.001(3)
C3A 0.020(4) 0.018(4) 0.033(5) -0.001(3) 0.001(4) 0.012(3)
C4A 0.030(5) 0.012(3) 0.041(6) -0.007(3) -0.004(4) 0.009(3)
C5A 0.026(5) 0.015(3) 0.032(5) 0.001(3) -0.011(4) -0.003(3)
C6A 0.027(5) 0.011(3) 0.029(5) 0.001(3) -0.002(4) 0.003(3)
C7A 0.018(4) 0.015(3) 0.028(5) -0.001(3) 0.000(4) 0.005(3)
C8A 0.023(4) 0.020(4) 0.036(5) 0.003(3) -0.009(4) -0.001(3)
C9A 0.034(5) 0.028(4) 0.032(5) -0.005(4) -0.009(4) -0.002(4)
C10A 0.042(6) 0.036(5) 0.023(5) -0.012(4) -0.017(4) 0.008(4)
C11A 0.027(5) 0.046(6) 0.032(6) 0.006(4) -0.002(4) 0.015(5)
C12A 0.026(5) 0.030(4) 0.023(5) 0.005(4) -0.005(4) 0.006(3)
C13A 0.010(4) 0.013(3) 0.026(4) 0.004(2) 0.002(3) 0.001(3)
C14A 0.019(4) 0.015(3) 0.023(4) 0.004(3) 0.002(3) 0.002(3)
C15A 0.026(5) 0.011(3) 0.027(4) 0.002(3) 0.003(3) 0.003(3)
C16A 0.028(5) 0.017(3) 0.035(5) -0.002(3) -0.002(4) -0.002(3)
C17A 0.032(5) 0.023(4) 0.037(6) 0.003(3) -0.006(4) -0.006(4)
C18A 0.026(5) 0.023(4) 0.023(4) 0.000(3) 0.001(4) 0.002(3)
C19A 0.015(4) 0.017(3) 0.033(5) 0.000(3) -0.002(3) -0.001(3)
C20A 0.021(4) 0.015(3) 0.019(4) 0.002(3) -0.002(3) -0.002(3)
C21A 0.018(4) 0.014(3) 0.023(4) -0.002(3) 0.003(3) 0.001(3)
C22A 0.035(5) 0.018(3) 0.019(4) 0.008(3) 0.000(4) 0.002(3)
C23A 0.028(5) 0.021(4) 0.032(5) 0.013(3) -0.013(4) -0.004(4)
C24A 0.018(4) 0.025(4) 0.036(5) 0.008(3) -0.001(4) -0.002(4)
C25A 0.019(4) 0.017(3) 0.028(5) 0.001(3) 0.003(3) -0.002(3)
C26A 0.031(5) 0.029(4) 0.036(5) 0.014(4) 0.010(4) 0.007(4)
C27A 0.055(7) 0.033(5) 0.043(6) 0.006(5) -0.014(6) -0.003(4)
C28A 0.047(7) 0.035(5) 0.054(7) -0.005(4) -0.020(6) 0.011(5)
C29A 0.029(5) 0.036(5) 0.051(6) 0.001(4) 0.009(5) 0.013(5)
C30A 0.033(5) 0.034(5) 0.029(5) 0.005(4) 0.004(4) 0.005(4)
C31A 0.030(5) 0.035(5) 0.040(6) 0.008(4) -0.003(5) -0.004(4)
C32A 0.028(5) 0.018(4) 0.041(6) 0.001(3) 0.012(4) 0.002(4)
C33A 0.032(5) 0.048(6) 0.032(6) 0.007(4) 0.000(4) -0.010(5)
C34A 0.033(6) 0.080(9) 0.040(7) 0.021(6) 0.012(5) 0.023(6)
C35A 0.024(5) 0.060(7) 0.074(9) 0.000(5) 0.016(6) 0.033(7)
C36A 0.030(6) 0.044(6) 0.101(11) -0.019(5) 0.008(7) 0.027(7)
C37A 0.033(6) 0.038(5) 0.042(6) -0.009(4) 0.001(5) 0.006(5)
C38A 0.021(4) 0.016(3) 0.041(6) 0.002(3) 0.000(4) -0.005(3)
C39A 0.023(5) 0.021(4) 0.035(5) -0.005(3) 0.001(4) -0.004(3)
C40A 0.055(7) 0.031(5) 0.030(5) 0.002(4) 0.007(5) -0.004(4)
C41A 0.045(6) 0.038(5) 0.050(7) -0.006(4) 0.004(5) -0.011(5)
C42A 0.028(5) 0.033(5) 0.060(7) 0.000(4) 0.007(5) -0.015(4)
C43A 0.046(6) 0.032(5) 0.049(7) -0.006(4) 0.010(5) -0.008(4)
C44A 0.028(5) 0.020(4) 0.033(5) 0.005(3) 0.008(4) 0.009(4)
C45A 0.044(6) 0.021(4) 0.022(5) 0.000(3) 0.006(4) 0.001(3)
C46A 0.032(5) 0.035(4) 0.021(5) -0.017(4) -0.004(4) 0.011(4)
C47A 0.028(5) 0.031(4) 0.029(5) 0.003(4) -0.005(4) 0.010(4)
C48A 0.032(5) 0.025(4) 0.050(6) 0.005(4) 0.022(5) 0.015(4)
C49A 0.025(5) 0.026(4) 0.038(6) 0.002(4) 0.008(4) -0.010(4)
C50A 0.018(4) 0.026(4) 0.027(5) 0.000(3) 0.009(4) -0.004(3)
C51A 0.025(5) 0.018(3) 0.035(5) -0.002(3) 0.004(4) -0.005(3)
C52A 0.016(4) 0.021(4) 0.033(5) 0.001(3) -0.001(4) 0.003(3)
Ru1B 0.0209(3) 0.0121(2) 0.0210(3) -0.0001(2) -0.0020(3) 0.0000(2)
Ru2B 0.0174(3) 0.0125(2) 0.0234(3) 0.0012(2) -0.0031(3) -0.0005(2)
Ru3B 0.0188(3) 0.0156(3) 0.0199(3) 0.0014(2) -0.0027(3) -0.0007(2)
As1B 0.0158(4) 0.0100(3) 0.0212(4) 0.0000(3) -0.0006(3) 0.0010(3)
As2B 0.0141(4) 0.0097(3) 0.0235(4) 0.0002(3) -0.0014(3) 0.0014(3)
P1B 0.0237(11) 0.0152(8) 0.0225(11) 0.0001(7) -0.0034(9) -0.0016(8)
O1B 0.026(3) 0.044(4) 0.049(5) 0.014(3) 0.009(3) 0.009(3)
O2B 0.069(4) 0.0167(18) 0.055(3) -0.002(2) -0.006(3) 0.0006(19)
O3B 0.023(4) 0.037(4) 0.044(4) -0.005(3) 0.004(3) 0.012(3)
O4B 0.032(4) 0.055(5) 0.033(4) -0.004(3) 0.006(3) -0.020(4)
O5B 0.056(5) 0.020(3) 0.052(5) 0.014(3) -0.021(4) 0.006(3)
O6B 0.035(4) 0.052(4) 0.037(4) -0.012(3) 0.010(3) -0.011(4)
O7B 0.028(3) 0.031(3) 0.033(4) 0.000(3) 0.007(3) -0.002(3)
O8B 0.049(4) 0.021(3) 0.030(4) -0.002(3) -0.005(3) 0.008(3)
O9B 0.026(4) 0.047(4) 0.040(4) 0.016(3) -0.002(3) -0.005(3)
O10B 0.030(3) 0.017(3) 0.025(3) -0.004(2) -0.011(3) 0.004(2)
O11B 0.020(2) 0.0160(18) 0.052(3) -0.0006(15) -0.005(2) 0.0024(19)
O12B 0.027(3) 0.022(3) 0.039(4) -0.003(2) -0.002(3) -0.013(2)
C1B 0.024(5) 0.006(3) 0.025(4) 0.003(3) 0.000(3) 0.002(3)
C2B 0.021(4) 0.011(3) 0.037(5) -0.003(3) -0.004(4) 0.004(3)
C3B 0.020(5) 0.020(4) 0.051(7) 0.002(3) -0.015(4) 0.008(4)
C4B 0.028(5) 0.022(4) 0.037(6) 0.005(3) 0.003(4) 0.012(4)
C5B 0.037(5) 0.016(4) 0.038(6) 0.007(3) 0.004(4) 0.002(4)
C6B 0.024(4) 0.019(4) 0.029(5) 0.004(3) 0.007(4) 0.007(3)
C7B 0.020(4) 0.020(4) 0.022(4) 0.004(3) 0.000(3) 0.003(3)
C8B 0.028(5) 0.015(3) 0.033(5) -0.001(3) -0.002(4) -0.003(3)
C9B 0.051(6) 0.019(4) 0.023(5) 0.004(4) -0.001(4) 0.000(3)
C10B 0.026(5) 0.026(4) 0.036(6) 0.003(3) 0.005(4) 0.012(4)
C11B 0.019(4) 0.034(5) 0.036(6) -0.002(3) 0.000(4) 0.005(4)
C12B 0.016(4) 0.020(4) 0.030(5) -0.001(3) -0.001(4) 0.001(3)
C13B 0.017(4) 0.011(3) 0.031(5) -0.003(3) -0.005(3) 0.003(3)
C14B 0.015(4) 0.016(3) 0.029(5) -0.003(3) 0.004(3) -0.006(3)
C15B 0.023(4) 0.017(3) 0.030(5) 0.006(3) -0.002(4) -0.007(3)
C16B 0.032(5) 0.014(3) 0.039(5) 0.005(3) 0.007(4) -0.009(3)
C17B 0.026(5) 0.021(4) 0.026(5) -0.001(3) 0.005(4) -0.011(3)
C19B 0.019(4) 0.014(3) 0.030(5) 0.003(3) -0.006(3) 0.000(3)
C18B 0.025(5) 0.021(4) 0.026(5) -0.002(3) -0.002(4) -0.003(3)
C20B 0.022(4) 0.011(3) 0.025(5) -0.002(3) 0.006(3) -0.001(3)
C21B 0.031(5) 0.014(3) 0.029(5) -0.003(3) 0.005(4) 0.000(3)
C22B 0.047(6) 0.016(3) 0.022(5) -0.010(3) 0.005(4) 0.000(3)
C23B 0.033(5) 0.029(4) 0.034(6) -0.005(4) 0.005(4) -0.013(4)
C24B 0.024(5) 0.016(4) 0.043(6) -0.001(3) 0.001(4) -0.009(4)
C25B 0.021(4) 0.023(4) 0.031(5) -0.001(3) 0.003(4) 0.000(3)
C26B 0.031(5) 0.020(4) 0.018(4) -0.001(3) -0.009(4) 0.001(3)
C27B 0.020(5) 0.039(5) 0.038(6) 0.008(4) 0.005(4) 0.006(4)
C28B 0.026(5) 0.035(5) 0.061(8) 0.003(4) -0.005(5) 0.012(5)
C29B 0.031(5) 0.029(4) 0.046(6) -0.001(4) 0.002(5) 0.012(4)
C30B 0.028(5) 0.033(4) 0.028(5) -0.006(4) 0.001(4) -0.001(4)
C31B 0.030(5) 0.024(4) 0.021(5) 0.000(3) 0.004(4) -0.001(3)
C32B 0.025(4) 0.021(4) 0.026(5) 0.000(3) -0.004(4) 0.010(3)
C33B 0.031(5) 0.026(4) 0.019(5) 0.001(3) -0.001(4) 0.000(3)
C34B 0.040(5) 0.027(4) 0.023(5) -0.005(4) -0.009(4) 0.003(3)
C35B 0.022(4) 0.037(5) 0.036(5) -0.002(4) 0.005(4) 0.010(4)
C36B 0.030(5) 0.041(6) 0.051(7) 0.007(4) 0.011(5) -0.009(5)
C37B 0.035(5) 0.029(4) 0.037(6) -0.002(4) 0.001(4) -0.007(4)
C38B 0.018(9) 0.016(5) 0.037(8) 0.001(5) 0.007(7) -0.009(5)
C39B 0.022(8) 0.012(5) 0.030(7) -0.001(5) 0.015(6) 0.000(5)
C40B 0.051(15) 0.017(6) 0.038(9) 0.012(7) 0.001(9) -0.009(5)
C41B 0.066(12) 0.010(5) 0.044(9) -0.002(7) -0.003(8) -0.011(5)
C42B 0.082(14) 0.027(6) 0.069(11) 0.020(9) -0.026(10) -0.010(7)
C43B 0.043(11) 0.027(7) 0.054(9) 0.011(7) -0.020(9) -0.014(6)
C44B 0.035(5) 0.033(4) 0.009(4) 0.012(4) -0.001(3) 0.001(3)
C45B 0.029(5) 0.018(3) 0.038(5) 0.000(3) -0.013(4) 0.006(4)
C46B 0.030(5) 0.019(4) 0.028(5) -0.003(3) -0.002(4) 0.008(3)
C47B 0.028(5) 0.026(4) 0.039(6) -0.005(4) -0.015(5) -0.010(4)
C48B 0.041(6) 0.020(4) 0.046(6) 0.001(4) -0.010(5) 0.000(4)
C49B 0.025(5) 0.027(4) 0.030(5) -0.001(3) -0.010(4) 0.000(4)
C50B 0.027(4) 0.025(4) 0.018(4) -0.009(3) -0.003(3) 0.004(3)
C51B 0.025(5) 0.019(4) 0.031(5) 0.004(3) -0.008(4) -0.009(3)
C52B 0.033(5) 0.023(4) 0.032(5) 0.002(4) -0.013(4) 0.002(4)

loop_
_atom_type_symbol
_atom_type_description
_atom_type_scat_dispersion_real
_atom_type_scat_dispersion_imag
_atom_type_scat_source
C C 0.0033 0.0016 'International Tables Vol C Tables 4.2.6.8 and 6.1.1.4'
H H 0.0000 0.0000 'International Tables Vol C Tables 4.2.6.8 and 6.1.1.4'
O O 0.0106 0.0060 'International Tables Vol C Tables 4.2.6.8 and 6.1.1.4'
P P 0.1023 0.0942 'International Tables Vol C Tables 4.2.6.8 and 6.1.1.4'
As As 0.0499 2.0058 'International Tables Vol C Tables 4.2.6.8 and 6.1.1.4'
Ru Ru -1.2594 0.8363 'International Tables Vol C Tables 4.2.6.8 and 6.1.1.4'

loop_
_geom_angle_atom_site_label_1
_geom_angle_atom_site_label_2
_geom_angle_atom_site_label_3
_geom_angle_site_symmetry_1
_geom_angle_site_symmetry_3
_geom_angle
_geom_angle_publ_flag
C45A Ru1A C44A . . 88.9(4) ?
C45A Ru1A C46A . . 95.8(4) ?
C44A Ru1A C46A . . 174.4(4) ?
C45A Ru1A As1A . . 102.9(3) ?
C44A Ru1A As1A . . 96.3(3) ?
C46A Ru1A As1A . . 85.5(3) ?
C45A Ru1A Ru3A . . 104.9(3) ?
C44A Ru1A Ru3A . . 81.8(3) ?
C46A Ru1A Ru3A . . 94.1(3) ?
As1A Ru1A Ru3A . . 152.08(3) ?
C45A Ru1A Ru2A . . 164.8(3) ?
C44A Ru1A Ru2A . . 86.9(3) ?
C46A Ru1A Ru2A . . 87.7(3) ?
As1A Ru1A Ru2A . . 92.12(3) ?
Ru3A Ru1A Ru2A . . 60.00(2) ?
C47A Ru2A C48A . . 91.4(4) ?
C47A Ru2A C49A . . 175.2(4) ?
C48A Ru2A C49A . . 91.3(5) ?
C47A Ru2A As2A . . 91.2(3) ?
C48A Ru2A As2A . . 103.7(3) ?
C49A Ru2A As2A . . 92.0(3) ?
C47A Ru2A Ru3A . . 78.3(3) ?
C48A Ru2A Ru3A . . 101.1(3) ?
C49A Ru2A Ru3A . . 97.4(3) ?
As2A Ru2A Ru3A . . 153.27(3) ?
C47A Ru2A Ru1A . . 88.3(3) ?
C48A Ru2A Ru1A . . 160.4(3) ?
C49A Ru2A Ru1A . . 87.7(3) ?
As2A Ru2A Ru1A . . 95.90(3) ?
Ru3A Ru2A Ru1A . . 59.72(2) ?
C51A Ru3A C50A . . 90.9(4) ?
C51A Ru3A C52A . . 92.3(4) ?
C50A Ru3A C52A . . 176.7(4) ?
C51A Ru3A P1A . . 106.4(3) ?
C50A Ru3A P1A . . 91.0(3) ?
C52A Ru3A P1A . . 87.5(2) ?
C51A Ru3A Ru1A . . 154.3(3) ?
C50A Ru3A Ru1A . . 96.1(3) ?
C52A Ru3A Ru1A . . 81.1(3) ?
P1A Ru3A Ru1A . . 98.13(7) ?
C51A Ru3A Ru2A . . 96.8(3) ?
C50A Ru3A Ru2A . . 81.0(3) ?
C52A Ru3A Ru2A . . 99.1(3) ?
P1A Ru3A Ru2A . . 155.62(7) ?
Ru1A Ru3A Ru2A . . 60.28(2) ?
C7A As1A C1A . . 101.5(4) ?
C7A As1A C13A . . 105.6(4) ?
C1A As1A C13A . . 97.4(3) ?
C7A As1A Ru1A . . 117.0(3) ?
C1A As1A Ru1A . . 118.7(3) ?
C13A As1A Ru1A . . 114.0(3) ?
C20A As2A C14A . . 96.3(3) ?
C20A As2A C13A . . 103.7(3) ?
C14A As2A C13A . . 104.8(4) ?
C20A As2A Ru2A . . 114.5(3) ?
C14A As2A Ru2A . . 120.7(3) ?
C13A As2A Ru2A . . 114.2(2) ?
O12A P1A O11A . . 100.9(3) ?
O12A P1A O10A . . 97.9(4) ?
O11A P1A O10A . . 102.0(4) ?
O12A P1A Ru3A . . 120.3(3) ?
O11A P1A Ru3A . . 121.7(2) ?
O10A P1A Ru3A . . 110.3(3) ?
C26A O10A P1A . . 128.8(7) ?
C32A O11A P1A . . 125.3(6) ?
C38A O12A P1A . . 133.4(6) ?
C6A C1A C2A . . 120.0(8) ?
C6A C1A As1A . . 121.0(7) ?
C2A C1A As1A . . 119.0(6) ?
C3A C2A C1A . . 120.5(8) ?
C3A C2A H2AA . . 119.8 ?
C1A C2A H2AA . . 119.8 ?
C2A C3A C4A . . 119.8(9) ?
C2A C3A H3AA . . 120.1 ?
C4A C3A H3AA . . 120.1 ?
C5A C4A C3A . . 119.5(8) ?
C5A C4A H4AA . . 120.2 ?
C3A C4A H4AA . . 120.2 ?
C4A C5A C6A . . 120.9(8) ?
C4A C5A H5AA . . 119.6 ?
C6A C5A H5AA . . 119.6 ?
C1A C6A C5A . . 119.3(9) ?
C1A C6A H6AA . . 120.3 ?
C5A C6A H6AA . . 120.3 ?
C8A C7A C12A . . 119.9(8) ?
C8A C7A As1A . . 123.9(6) ?
C12A C7A As1A . . 116.2(7) ?
C9A C8A C7A . . 119.8(9) ?
C9A C8A H8AA . . 120.1 ?
C7A C8A H8AA . . 120.1 ?
C8A C9A C10A . . 120.8(9) ?
C8A C9A H9AA . . 119.6 ?
C10A C9A H9AA . . 119.6 ?
C9A C10A C11A . . 120.0(9) ?
C9A C10A H10A . . 120.0 ?
C11A C10A H10A . . 120.0 ?
C12A C11A C10A . . 119.8(9) ?
C12A C11A H11A . . 120.1 ?
C10A C11A H11A . . 120.1 ?
C11A C12A C7A . . 119.7(9) ?
C11A C12A H12A . . 120.2 ?
C7A C12A H12A . . 120.2 ?
As2A C13A As1A . . 111.3(4) ?
As2A C13A H13A . . 109.4 ?
As1A C13A H13A . . 109.4 ?
As2A C13A H13B . . 109.4 ?
As1A C13A H13B . . 109.4 ?
H13A C13A H13B . . 108.0 ?
C15A C14A C19A . . 119.1(8) ?
C15A C14A As2A . . 118.3(6) ?
C19A C14A As2A . . 122.0(6) ?
C16A C15A C14A . . 120.5(8) ?
C16A C15A H15A . . 119.8 ?
C14A C15A H15A . . 119.8 ?
C15A C16A C17A . . 120.0(8) ?
C15A C16A H16A . . 120.0 ?
C17A C16A H16A . . 120.0 ?
C18A C17A C16A . . 120.2(9) ?
C18A C17A H17A . . 119.9 ?
C16A C17A H17A . . 119.9 ?
C19A C18A C17A . . 119.4(9) ?
C19A C18A H18A . . 120.3 ?
C17A C18A H18A . . 120.3 ?
C18A C19A C14A . . 120.8(8) ?
C18A C19A H19A . . 119.6 ?
C14A C19A H19A . . 119.6 ?
C25A C20A C21A . . 121.1(8) ?
C25A C20A As2A . . 123.1(6) ?
C21A C20A As2A . . 115.5(6) ?
C22A C21A C20A . . 119.2(8) ?
C22A C21A H21A . . 120.4 ?
C20A C21A H21A . . 120.4 ?
C21A C22A C23A . . 121.0(8) ?
C21A C22A H22A . . 119.5 ?
C23A C22A H22A . . 119.5 ?
C22A C23A C24A . . 119.0(8) ?
C22A C23A H23A . . 120.5 ?
C24A C23A H23A . . 120.5 ?
C23A C24A C25A . . 120.2(9) ?
C23A C24A H24A . . 119.9 ?
C25A C24A H24A . . 119.9 ?
C20A C25A C24A . . 119.4(8) ?
C20A C25A H25A . . 120.3 ?
C24A C25A H25A . . 120.3 ?
C27A C26A C31A . . 121.5(9) ?
C27A C26A O10A . . 114.8(9) ?
C31A C26A O10A . . 123.7(9) ?
C26A C27A C28A . . 119.2(10) ?
C26A C27A H27A . . 120.4 ?
C28A C27A H27A . . 120.4 ?
C29A C28A C27A . . 120.1(10) ?
C29A C28A H28A . . 120.0 ?
C27A C28A H28A . . 120.0 ?
C30A C29A C28A . . 120.4(10) ?
C30A C29A H29A . . 119.8 ?
C28A C29A H29A . . 119.8 ?
C29A C30A C31A . . 121.7(10) ?
C29A C30A H30A . . 119.1 ?
C31A C30A H30A . . 119.1 ?
C30A C31A C26A . . 117.1(10) ?
C30A C31A H31A . . 121.4 ?
C26A C31A H31A . . 121.4 ?
C37A C32A C33A . . 122.2(10) ?
C37A C32A O11A . . 120.1(10) ?
C33A C32A O11A . . 117.7(9) ?
C32A C33A C34A . . 118.8(11) ?
C32A C33A H33A . . 120.6 ?
C34A C33A H33A . . 120.6 ?
C35A C34A C33A . . 120.6(12) ?
C35A C34A H34A . . 119.7 ?
C33A C34A H34A . . 119.7 ?
C34A C35A C36A . . 119.8(11) ?
C34A C35A H35A . . 120.1 ?
C36A C35A H35A . . 120.1 ?
C35A C36A C37A . . 120.6(11) ?
C35A C36A H36A . . 119.7 ?
C37A C36A H36A . . 119.7 ?
C32A C37A C36A . . 117.9(11) ?
C32A C37A H37A . . 121.0 ?
C36A C37A H37A . . 121.0 ?
C43A C38A O12A . . 115.3(9) ?
C43A C38A C39A . . 120.7(9) ?
O12A C38A C39A . . 123.7(8) ?
C40A C39A C38A . . 120.8(9) ?
C40A C39A H39A . . 119.6 ?
C38A C39A H39A . . 119.6 ?
C39A C40A C41A . . 118.8(10) ?
C39A C40A H40A . . 120.6 ?
C41A C40A H40A . . 120.6 ?
C42A C41A C40A . . 121.6(10) ?
C42A C41A H41A . . 119.2 ?
C40A C41A H41A . . 119.2 ?
C41A C42A C43A . . 118.6(9) ?
C41A C42A H42A . . 120.7 ?
C43A C42A H42A . . 120.7 ?
C38A C43A C42A . . 119.3(10) ?
C38A C43A H43A . . 120.3 ?
C42A C43A H43A . . 120.3 ?
O1A C44A Ru1A . . 173.7(8) ?
O2A C45A Ru1A . . 176.5(10) ?
O3A C46A Ru1A . . 172.6(8) ?
O4A C47A Ru2A . . 172.7(9) ?
O5A C48A Ru2A . . 177.1(10) ?
O6A C49A Ru2A . . 171.9(9) ?
O7A C50A Ru3A . . 172.7(8) ?
O8A C51A Ru3A . . 176.1(8) ?
O9A C52A Ru3A . . 173.0(8) ?
C45B Ru1B C46B . . 88.0(4) ?
C45B Ru1B C44B . . 97.7(4) ?
C46B Ru1B C44B . . 173.8(4) ?
C45B Ru1B As1B . . 101.4(3) ?
C46B Ru1B As1B . . 95.1(3) ?
C44B Ru1B As1B . . 86.2(3) ?
C45B Ru1B Ru3B . . 105.8(3) ?
C46B Ru1B Ru3B . . 82.5(3) ?
C44B Ru1B Ru3B . . 93.6(2) ?
As1B Ru1B Ru3B . . 152.57(3) ?
C45B Ru1B Ru2B . . 165.4(3) ?
C46B Ru1B Ru2B . . 89.3(3) ?
C44B Ru1B Ru2B . . 84.6(3) ?
As1B Ru1B Ru2B . . 93.13(3) ?
Ru3B Ru1B Ru2B . . 59.60(2) ?
C48B Ru2B C47B . . 90.3(5) ?
C48B Ru2B C49B . . 89.9(4) ?
C47B Ru2B C49B . . 175.6(4) ?
C48B Ru2B As2B . . 104.6(3) ?
C47B Ru2B As2B . . 92.7(3) ?
C49B Ru2B As2B . . 91.5(3) ?
C48B Ru2B Ru3B . . 102.3(3) ?
C47B Ru2B Ru3B . . 96.5(3) ?
C49B Ru2B Ru3B . . 79.2(3) ?
As2B Ru2B Ru3B . . 151.54(3) ?
C48B Ru2B Ru1B . . 160.6(3) ?
C47B Ru2B Ru1B . . 85.7(3) ?
C49B Ru2B Ru1B . . 92.7(3) ?
As2B Ru2B Ru1B . . 94.56(3) ?
Ru3B Ru2B Ru1B . . 59.53(2) ?
C51B Ru3B C52B . . 91.1(4) ?
C51B Ru3B C50B . . 91.7(4) ?
C52B Ru3B C50B . . 176.9(4) ?
C51B Ru3B P1B . . 104.5(3) ?
C52B Ru3B P1B . . 93.3(3) ?
C50B Ru3B P1B . . 87.2(2) ?
C51B Ru3B Ru1B . . 157.0(3) ?
C52B Ru3B Ru1B . . 95.7(3) ?
C50B Ru3B Ru1B . . 81.2(2) ?
P1B Ru3B Ru1B . . 96.98(6) ?
C51B Ru3B Ru2B . . 98.6(3) ?
C52B Ru3B Ru2B . . 82.2(3) ?
C50B Ru3B Ru2B . . 96.1(2) ?
P1B Ru3B Ru2B . . 156.56(7) ?
Ru1B Ru3B Ru2B . . 60.86(2) ?
C7B As1B C1B . . 101.5(3) ?
C7B As1B C13B . . 106.9(4) ?
C1B As1B C13B . . 98.0(3) ?
C7B As1B Ru1B . . 117.0(3) ?
C1B As1B Ru1B . . 118.5(3) ?
C13B As1B Ru1B . . 112.6(3) ?
C20B As2B C13B . . 102.7(3) ?
C20B As2B C14B . . 97.6(3) ?
C13B As2B C14B . . 104.1(4) ?
C20B As2B Ru2B . . 114.3(3) ?
C13B As2B Ru2B . . 115.2(2) ?
C14B As2B Ru2B . . 120.3(3) ?
O11B P1B O10B . . 97.5(3) ?
O11B P1B O12B . . 102.3(3) ?
O10B P1B O12B . . 103.9(3) ?
O11B P1B Ru3B . . 119.7(3) ?
O10B P1B Ru3B . . 120.5(2) ?
O12B P1B Ru3B . . 110.4(2) ?
C26B O10B P1B . . 123.8(5) ?
C32B O11B P1B . . 130.5(5) ?
C38B O12B P1B . . 130.3(11) ?
C38C O12B P1B . . 119.1(15) ?
C2B C1B C6B . . 120.6(8) ?
C2B C1B As1B . . 118.9(6) ?
C6B C1B As1B . . 120.3(7) ?
C1B C2B C3B . . 119.8(9) ?
C1B C2B H2BA . . 120.1 ?
C3B C2B H2BA . . 120.1 ?
C4B C3B C2B . . 119.7(9) ?
C4B C3B H3BA . . 120.2 ?
C2B C3B H3BA . . 120.2 ?
C5B C4B C3B . . 120.3(9) ?
C5B C4B H4BA . . 119.8 ?
C3B C4B H4BA . . 119.8 ?
C4B C5B C6B . . 120.4(9) ?
C4B C5B H5BA . . 119.8 ?
C6B C5B H5BA . . 119.8 ?
C5B C6B C1B . . 119.1(9) ?
C5B C6B H6BA . . 120.5 ?
C1B C6B H6BA . . 120.5 ?
C12B C7B C8B . . 117.7(8) ?
C12B C7B As1B . . 117.9(7) ?
C8B C7B As1B . . 124.4(7) ?
C7B C8B C9B . . 120.1(8) ?
C7B C8B H8BA . . 120.0 ?
C9B C8B H8BA . . 120.0 ?
C10B C9B C8B . . 120.4(9) ?
C10B C9B H9BA . . 119.8 ?
C8B C9B H9BA . . 119.8 ?
C11B C10B C9B . . 119.6(10) ?
C11B C10B H10B . . 120.2 ?
C9B C10B H10B . . 120.2 ?
C10B C11B C12B . . 120.2(9) ?
C10B C11B H11B . . 119.9 ?
C12B C11B H11B . . 119.9 ?
C11B C12B C7B . . 122.1(9) ?
C11B C12B H12B . . 118.9 ?
C7B C12B H12B . . 118.9 ?
As2B C13B As1B . . 112.0(4) ?
As2B C13B H13C . . 109.2 ?
As1B C13B H13C . . 109.2 ?
As2B C13B H13D . . 109.2 ?
As1B C13B H13D . . 109.2 ?
H13C C13B H13D . . 107.9 ?
C19B C14B C15B . . 119.4(8) ?
C19B C14B As2B . . 122.0(6) ?
C15B C14B As2B . . 118.2(7) ?
C14B C15B C16B . . 121.2(9) ?
C14B C15B H15B . . 119.4 ?
C16B C15B H15B . . 119.4 ?
C17B C16B C15B . . 120.0(8) ?
C17B C16B H16B . . 120.0 ?
C15B C16B H16B . . 120.0 ?
C16B C17B C18B . . 119.8(8) ?
C16B C17B H17B . . 120.1 ?
C18B C17B H17B . . 120.1 ?
C14B C19B C18B . . 119.3(8) ?
C14B C19B H19B . . 120.3 ?
C18B C19B H19B . . 120.3 ?
C19B C18B C17B . . 120.3(8) ?
C19B C18B H18B . . 119.9 ?
C17B C18B H18B . . 119.9 ?
C21B C20B C25B . . 117.8(8) ?
C21B C20B As2B . . 118.0(7) ?
C25B C20B As2B . . 124.0(6) ?
C22B C21B C20B . . 122.2(9) ?
C22B C21B H21B . . 118.9 ?
C20B C21B H21B . . 118.9 ?
C23B C22B C21B . . 118.6(9) ?
C23B C22B H22B . . 120.7 ?
C21B C22B H22B . . 120.7 ?
C24B C23B C22B . . 120.6(9) ?
C24B C23B H23B . . 119.7 ?
C22B C23B H23B . . 119.7 ?
C23B C24B C25B . . 120.7(9) ?
C23B C24B H24B . . 119.7 ?
C25B C24B H24B . . 119.7 ?
C24B C25B C20B . . 120.1(8) ?
C24B C25B H25B . . 119.9 ?
C20B C25B H25B . . 119.9 ?
C27B C26B O10B . . 117.0(9) ?
C27B C26B C31B . . 120.7(9) ?
O10B C26B C31B . . 122.3(8) ?
C28B C27B C26B . . 118.9(10) ?
C28B C27B H27B . . 120.6 ?
C26B C27B H27B . . 120.6 ?
C27B C28B C29B . . 119.8(10) ?
C27B C28B H28B . . 120.1 ?
C29B C28B H28B . . 120.1 ?
C30B C29B C28B . . 121.0(10) ?
C30B C29B H29B . . 119.5 ?
C28B C29B H29B . . 119.5 ?
C29B C30B C31B . . 120.5(10) ?
C29B C30B H30B . . 119.7 ?
C31B C30B H30B . . 119.7 ?
C30B C31B C26B . . 119.1(9) ?
C30B C31B H31B . . 120.4 ?
C26B C31B H31B . . 120.4 ?
C37B C32B C33B . . 121.2(9) ?
C37B C32B O11B . . 120.4(8) ?
C33B C32B O11B . . 118.3(8) ?
C32B C33B C34B . . 119.0(9) ?
C32B C33B H33B . . 120.5 ?
C34B C33B H33B . . 120.5 ?
C33B C34B C35B . . 120.8(9) ?
C33B C34B H34B . . 119.6 ?
C35B C34B H34B . . 119.6 ?
C34B C35B C36B . . 119.6(9) ?
C34B C35B H35B . . 120.2 ?
C36B C35B H35B . . 120.2 ?
C35B C36B C37B . . 118.4(9) ?
C35B C36B H36B . . 120.8 ?
C37B C36B H36B . . 120.8 ?
C32B C37B C36B . . 121.0(9) ?
C32B C37B H37B . . 119.5 ?
C36B C37B H37B . . 119.5 ?
O12B C38B C39B . . 121.9(13) ?
O12B C38B C43B . . 117.7(14) ?
C39B C38B C43B . . 120.5(12) ?
C40B C39B C38B . . 119.2(12) ?
C40B C39B H39B . . 120.4 ?
C38B C39B H39B . . 120.4 ?
C39B C40B C41B . . 121.7(14) ?
C39B C40B H40B . . 119.1 ?
C41B C40B H40B . . 119.1 ?
C40B C41B C42B . . 118.1(13) ?
C40B C41B H41B . . 120.9 ?
C42B C41B H41B . . 120.9 ?
C43B C42B C41B . . 118.5(14) ?
C43B C42B H42B . . 120.7 ?
C41B C42B H42B . . 120.7 ?
C42B C43B C38B . . 120.0(14) ?
C42B C43B H43B . . 120.0 ?
C38B C43B H43B . . 120.0 ?
C43C C38C C39C . . 119.4(18) ?
C43C C38C O12B . . 122.1(18) ?
C39C C38C O12B . . 118.5(17) ?
C40C C39C C38C . . 118.5(18) ?
C40C C39C H39C . . 120.8 ?
C38C C39C H39C . . 120.8 ?
C39C C40C C41C . . 121(2) ?
C39C C40C H40C . . 119.5 ?
C41C C40C H40C . . 119.5 ?
C40C C41C C42C . . 117.0(18) ?
C40C C41C H41C . . 121.5 ?
C42C C41C H41C . . 121.5 ?
C43C C42C C41C . . 120.1(17) ?
C43C C42C H42C . . 120.0 ?
C41C C42C H42C . . 120.0 ?
C42C C43C C38C . . 120.0(18) ?
C42C C43C H43C . . 120.0 ?
C38C C43C H43C . . 120.0 ?
O1B C44B Ru1B . . 174.0(8) ?
O2B C45B Ru1B . . 176.7(10) ?
O3B C46B Ru1B . . 174.8(8) ?
O4B C47B Ru2B . . 173.4(8) ?
O5B C48B Ru2B . . 177.0(10) ?
O6B C49B Ru2B . . 173.3(8) ?
O7B C50B Ru3B . . 173.7(7) ?
O8B C51B Ru3B . . 176.1(8) ?
O9B C52B Ru3B . . 173.0(9) ?

loop_
_geom_bond_atom_site_label_1
_geom_bond_atom_site_label_2
_geom_bond_site_symmetry_2
_geom_bond_distance
_geom_bond_publ_flag
Ru1A C45A . 1.900(9) ?
Ru1A C44A . 1.911(11) ?
Ru1A C46A . 1.929(9) ?
Ru1A As1A . 2.4301(12) ?
Ru1A Ru3A . 2.8432(10) ?
Ru1A Ru2A . 2.8594(8) ?
Ru2A C47A . 1.893(10) ?
Ru2A C48A . 1.897(9) ?
Ru2A C49A . 1.938(11) ?
Ru2A As2A . 2.4423(11) ?
Ru2A Ru3A . 2.8513(10) ?
Ru3A C51A . 1.918(9) ?
Ru3A C50A . 1.934(10) ?
Ru3A C52A . 1.955(9) ?
Ru3A P1A . 2.263(2) ?
As1A C7A . 1.926(9) ?
As1A C1A . 1.956(8) ?
As1A C13A . 1.972(7) ?
As2A C20A . 1.945(8) ?
As2A C14A . 1.947(8) ?
As2A C13A . 1.962(7) ?
P1A O12A . 1.583(7) ?
P1A O11A . 1.597(7) ?
P1A O10A . 1.597(7) ?
O1A C44A . 1.150(12) ?
O2A C45A . 1.131(11) ?
O3A C46A . 1.127(11) ?
O4A C47A . 1.152(11) ?
O5A C48A . 1.139(11) ?
O6A C49A . 1.117(12) ?
O7A C50A . 1.129(11) ?
O8A C51A . 1.135(11) ?
O9A C52A . 1.125(10) ?
O10A C26A . 1.413(10) ?
O11A C32A . 1.404(11) ?
O12A C38A . 1.396(12) ?
C1A C6A . 1.383(12) ?
C1A C2A . 1.403(13) ?
C2A C3A . 1.391(11) ?
C2A H2AA . 0.9300 ?
C3A C4A . 1.395(13) ?
C3A H3AA . 0.9300 ?
C4A C5A . 1.392(14) ?
C4A H4AA . 0.9300 ?
C5A C6A . 1.405(12) ?
C5A H5AA . 0.9300 ?
C6A H6AA . 0.9300 ?
C7A C8A . 1.397(12) ?
C7A C12A . 1.398(12) ?
C8A C9A . 1.371(13) ?
C8A H8AA . 0.9300 ?
C9A C10A . 1.371(14) ?
C9A H9AA . 0.9300 ?
C10A C11A . 1.406(15) ?
C10A H10A . 0.9300 ?
C11A C12A . 1.376(14) ?
C11A H11A . 0.9300 ?
C12A H12A . 0.9300 ?
C13A H13A . 0.9700 ?
C13A H13B . 0.9700 ?
C14A C15A . 1.383(11) ?
C14A C19A . 1.400(12) ?
C15A C16A . 1.380(12) ?
C15A H15A . 0.9300 ?
C16A C17A . 1.392(14) ?
C16A H16A . 0.9300 ?
C17A C18A . 1.386(13) ?
C17A H17A . 0.9300 ?
C18A C19A . 1.381(12) ?
C18A H18A . 0.9300 ?
C19A H19A . 0.9300 ?
C20A C25A . 1.374(12) ?
C20A C21A . 1.402(11) ?
C21A C22A . 1.377(11) ?
C21A H21A . 0.9300 ?
C22A C23A . 1.398(14) ?
C22A H22A . 0.9300 ?
C23A C24A . 1.399(13) ?
C23A H23A . 0.9300 ?
C24A C25A . 1.402(12) ?
C24A H24A . 0.9300 ?
C25A H25A . 0.9300 ?
C26A C27A . 1.349(15) ?
C26A C31A . 1.401(14) ?
C27A C28A . 1.385(15) ?
C27A H27A . 0.9300 ?
C28A C29A . 1.375(15) ?
C28A H28A . 0.9300 ?
C29A C30A . 1.331(14) ?
C29A H29A . 0.9300 ?
C30A C31A . 1.391(13) ?
C30A H30A . 0.9300 ?
C31A H31A . 0.9300 ?
C32A C37A . 1.358(14) ?
C32A C33A . 1.360(15) ?
C33A C34A . 1.401(16) ?
C33A H33A . 0.9300 ?
C34A C35A . 1.355(18) ?
C34A H34A . 0.9300 ?
C35A C36A . 1.366(19) ?
C35A H35A . 0.9300 ?
C36A C37A . 1.415(15) ?
C36A H36A . 0.9300 ?
C37A H37A . 0.9300 ?
C38A C43A . 1.369(13) ?
C38A C39A . 1.399(14) ?
C39A C40A . 1.350(13) ?
C39A H39A . 0.9300 ?
C40A C41A . 1.407(15) ?
C40A H40A . 0.9300 ?
C41A C42A . 1.374(14) ?
C41A H41A . 0.9300 ?
C42A C43A . 1.413(14) ?
C42A H42A . 0.9300 ?
C43A H43A . 0.9300 ?
Ru1B C45B . 1.892(8) ?
Ru1B C46B . 1.933(10) ?
Ru1B C44B . 1.948(10) ?
Ru1B As1B . 2.4025(11) ?
Ru1B Ru3B . 2.8235(10) ?
Ru1B Ru2B . 2.8613(8) ?
Ru2B C48B . 1.885(9) ?
Ru2B C47B . 1.898(12) ?
Ru2B C49B . 1.944(10) ?
Ru2B As2B . 2.4189(11) ?
Ru2B Ru3B . 2.8256(9) ?
Ru3B C51B . 1.892(9) ?
Ru3B C52B . 1.941(11) ?
Ru3B C50B . 1.956(9) ?
Ru3B P1B . 2.247(2) ?
As1B C7B . 1.943(9) ?
As1B C1B . 1.958(7) ?
As1B C13B . 1.966(8) ?
As2B C20B . 1.940(8) ?
As2B C13B . 1.956(7) ?
As2B C14B . 1.961(8) ?
P1B O11B . 1.558(6) ?
P1B O10B . 1.608(6) ?
P1B O12B . 1.618(6) ?
O1B C44B . 1.144(12) ?
O2B C45B . 1.156(10) ?
O3B C46B . 1.154(12) ?
O4B C47B . 1.178(13) ?
O5B C48B . 1.145(11) ?
O6B C49B . 1.155(12) ?
O7B C50B . 1.149(11) ?
O8B C51B . 1.158(11) ?
O9B C52B . 1.154(12) ?
O10B C26B . 1.391(10) ?
O11B C32B . 1.440(10) ?
O12B C38B . 1.358(16) ?
O12B C38C . 1.46(2) ?
C1B C2B . 1.358(13) ?
C1B C6B . 1.398(12) ?
C2B C3B . 1.405(11) ?
C2B H2BA . 0.9300 ?
C3B C4B . 1.378(14) ?
C3B H3BA . 0.9300 ?
C4B C5B . 1.372(14) ?
C4B H4BA . 0.9300 ?
C5B C6B . 1.389(12) ?
C5B H5BA . 0.9300 ?
C6B H6BA . 0.9300 ?
C7B C12B . 1.388(12) ?
C7B C8B . 1.397(12) ?
C8B C9B . 1.405(13) ?
C8B H8BA . 0.9300 ?
C9B C10B . 1.387(13) ?
C9B H9BA . 0.9300 ?
C10B C11B . 1.366(14) ?
C10B H10B . 0.9300 ?
C11B C12B . 1.383(14) ?
C11B H11B . 0.9300 ?
C12B H12B . 0.9300 ?
C13B H13C . 0.9700 ?
C13B H13D . 0.9700 ?
C14B C19B . 1.381(12) ?
C14B C15B . 1.384(11) ?
C15B C16B . 1.385(11) ?
C15B H15B . 0.9300 ?
C16B C17B . 1.357(14) ?
C16B H16B . 0.9300 ?
C17B C18B . 1.399(12) ?
C17B H17B . 0.9300 ?
C19B C18B . 1.398(12) ?
C19B H19B . 0.9300 ?
C18B H18B . 0.9300 ?
C20B C21B . 1.385(11) ?
C20B C25B . 1.387(13) ?
C21B C22B . 1.382(12) ?
C21B H21B . 0.9300 ?
C22B C23B . 1.369(15) ?
C22B H22B . 0.9300 ?
C23B C24B . 1.366(14) ?
C23B H23B . 0.9300 ?
C24B C25B . 1.383(13) ?
C24B H24B . 0.9300 ?
C25B H25B . 0.9300 ?
C26B C27B . 1.386(13) ?
C26B C31B . 1.395(13) ?
C27B C28B . 1.373(14) ?
C27B H27B . 0.9300 ?
C28B C29B . 1.399(16) ?
C28B H28B . 0.9300 ?
C29B C30B . 1.342(14) ?
C29B H29B . 0.9300 ?
C30B C31B . 1.376(13) ?
C30B H30B . 0.9300 ?
C31B H31B . 0.9300 ?
C32B C37B . 1.352(13) ?
C32B C33B . 1.372(13) ?
C33B C34B . 1.385(14) ?
C33B H33B . 0.9300 ?
C34B C35B . 1.387(14) ?
C34B H34B . 0.9300 ?
C35B C36B . 1.394(14) ?
C35B H35B . 0.9300 ?
C36B C37B . 1.399(14) ?
C36B H36B . 0.9300 ?
C37B H37B . 0.9300 ?
C38B C39B . 1.375(16) ?
C38B C43B . 1.380(17) ?
C39B C40B . 1.362(15) ?
C39B H39B . 0.9300 ?
C40B C41B . 1.369(16) ?
C40B H40B . 0.9300 ?
C41B C42B . 1.423(19) ?
C41B H41B . 0.9300 ?
C42B C43B . 1.364(17) ?
C42B H42B . 0.9300 ?
C43B H43B . 0.9300 ?
C38C C43C . 1.379(19) ?
C38C C39C . 1.380(19) ?
C39C C40C . 1.364(18) ?
C39C H39C . 0.9300 ?
C40C C41C . 1.370(19) ?
C40C H40C . 0.9300 ?
C41C C42C . 1.42(2) ?
C41C H41C . 0.9300 ?
C42C C43C . 1.366(19) ?
C42C H42C . 0.9300 ?
C43C H43C . 0.9300 ?

loop_
_geom_hbond_atom_site_label_D
_geom_hbond_atom_site_label_H
_geom_hbond_atom_site_label_A
_geom_hbond_site_symmetry_A
_geom_hbond_distance_DH
_geom_hbond_distance_HA
_geom_hbond_distance_DA
_geom_hbond_angle_DHA
_geom_hbond_publ_flag
C31A H31A O12A . 0.93 2.42 3.014(13) 121 yes
C39A H39A O11A . 0.93 2.38 2.959(11) 120 yes
C43B H43B O2B . 0.93 2.53 3.42(2) 158 yes
C11A H11A Cg1 2_656 0.93 2.95 3.742(12) 144 y
C11B H11B Cg2 2_546 0.93 2.85 3.664(10) 147 y
C16A H16A Cg1 1_565 0.93 2.82 3.668(10) 151 y
C16B H16B Cg2 1_555 0.93 2.82 3.627(10) 146 y
C24A H24A Cg3 2_556 0.93 2.96 3.719(10) 140 y
C24B H24B Cg4 2_646 0.93 2.91 3.679(10) 141 y
C36B H36B Cg5 2_546 0.93 2.85 3.756(12) 166 y
C40A H40A Cg6 3_666 0.93 2.82 3.660(10) 150 y
C40B H40B Cg7 3_566 0.93 2.71 3.55(2) 150 y
C40C H40C Cg7 3_566 0.93 2.70 3.56(3) 154 y

loop_
_geom_torsion_atom_site_label_1
_geom_torsion_atom_site_label_2
_geom_torsion_atom_site_label_3
_geom_torsion_atom_site_label_4
_geom_torsion_site_symmetry_1
_geom_torsion_site_symmetry_2
_geom_torsion_site_symmetry_3
_geom_torsion_site_symmetry_4
_geom_torsion
_geom_torsion_publ_flag
C45A Ru1A Ru2A C47A . . . . 85.1(12) ?
C44A Ru1A Ru2A C47A . . . . 159.7(4) ?
C46A Ru1A Ru2A C47A . . . . -18.7(4) ?
As1A Ru1A Ru2A C47A . . . . -104.1(3) ?
Ru3A Ru1A Ru2A C47A . . . . 77.4(3) ?
C45A Ru1A Ru2A C48A . . . . -4.5(16) ?
C44A Ru1A Ru2A C48A . . . . 70.0(11) ?
C46A Ru1A Ru2A C48A . . . . -108.3(11) ?
As1A Ru1A Ru2A C48A . . . . 166.2(11) ?
Ru3A Ru1A Ru2A C48A . . . . -12.2(11) ?
C45A Ru1A Ru2A C49A . . . . -92.2(12) ?
C44A Ru1A Ru2A C49A . . . . -17.6(4) ?
C46A Ru1A Ru2A C49A . . . . 164.0(4) ?
As1A Ru1A Ru2A C49A . . . . 78.6(3) ?
Ru3A Ru1A Ru2A C49A . . . . -99.9(3) ?
C45A Ru1A Ru2A As2A . . . . 176.1(12) ?
C44A Ru1A Ru2A As2A . . . . -109.3(3) ?
C46A Ru1A Ru2A As2A . . . . 72.3(3) ?
As1A Ru1A Ru2A As2A . . . . -13.14(4) ?
Ru3A Ru1A Ru2A As2A . . . . 168.37(4) ?
C45A Ru1A Ru2A Ru3A . . . . 7.7(12) ?
C44A Ru1A Ru2A Ru3A . . . . 82.3(3) ?
C46A Ru1A Ru2A Ru3A . . . . -96.1(3) ?
As1A Ru1A Ru2A Ru3A . . . . 178.49(4) ?
C45A Ru1A Ru3A C51A . . . . 153.0(7) ?
C44A Ru1A Ru3A C51A . . . . -120.3(7) ?
C46A Ru1A Ru3A C51A . . . . 55.8(7) ?
As1A Ru1A Ru3A C51A . . . . -32.4(6) ?
Ru2A Ru1A Ru3A C51A . . . . -29.1(6) ?
C45A Ru1A Ru3A C50A . . . . -101.9(4) ?
C44A Ru1A Ru3A C50A . . . . -15.2(4) ?
C46A Ru1A Ru3A C50A . . . . 161.0(4) ?
As1A Ru1A Ru3A C50A . . . . 72.8(3) ?
Ru2A Ru1A Ru3A C50A . . . . 76.0(3) ?
C45A Ru1A Ru3A C52A . . . . 76.2(4) ?
C44A Ru1A Ru3A C52A . . . . 162.9(4) ?
C46A Ru1A Ru3A C52A . . . . -20.9(4) ?
As1A Ru1A Ru3A C52A . . . . -109.1(2) ?
Ru2A Ru1A Ru3A C52A . . . . -105.9(2) ?
C45A Ru1A Ru3A P1A . . . . -10.0(3) ?
C44A Ru1A Ru3A P1A . . . . 76.7(3) ?
C46A Ru1A Ru3A P1A . . . . -107.1(3) ?
As1A Ru1A Ru3A P1A . . . . 164.70(10) ?
Ru2A Ru1A Ru3A P1A . . . . 167.93(7) ?
C45A Ru1A Ru3A Ru2A . . . . -177.9(3) ?
C44A Ru1A Ru3A Ru2A . . . . -91.2(3) ?
C46A Ru1A Ru3A Ru2A . . . . 85.0(3) ?
As1A Ru1A Ru3A Ru2A . . . . -3.23(8) ?
C47A Ru2A Ru3A C51A . . . . 72.7(4) ?
C48A Ru2A Ru3A C51A . . . . -16.4(5) ?
C49A Ru2A Ru3A C51A . . . . -109.2(4) ?
As2A Ru2A Ru3A C51A . . . . 141.3(3) ?
Ru1A Ru2A Ru3A C51A . . . . 167.7(3) ?
C47A Ru2A Ru3A C50A . . . . 162.6(4) ?
C48A Ru2A Ru3A C50A . . . . 73.5(5) ?
C49A Ru2A Ru3A C50A . . . . -19.4(4) ?
As2A Ru2A Ru3A C50A . . . . -128.9(3) ?
Ru1A Ru2A Ru3A C50A . . . . -102.4(3) ?
C47A Ru2A Ru3A C52A . . . . -20.7(4) ?
C48A Ru2A Ru3A C52A . . . . -109.9(4) ?
C49A Ru2A Ru3A C52A . . . . 157.3(4) ?
As2A Ru2A Ru3A C52A . . . . 47.8(3) ?
Ru1A Ru2A Ru3A C52A . . . . 74.2(2) ?
C47A Ru2A Ru3A P1A . . . . -125.1(3) ?
C48A Ru2A Ru3A P1A . . . . 145.7(4) ?
C49A Ru2A Ru3A P1A . . . . 52.9(3) ?
As2A Ru2A Ru3A P1A . . . . -56.58(19) ?
Ru1A Ru2A Ru3A P1A . . . . -30.11(16) ?
C47A Ru2A Ru3A Ru1A . . . . -95.0(3) ?
C48A Ru2A Ru3A Ru1A . . . . 175.9(4) ?
C49A Ru2A Ru3A Ru1A . . . . 83.0(3) ?
As2A Ru2A Ru3A Ru1A . . . . -26.47(8) ?
C45A Ru1A As1A C7A . . . . 84.8(4) ?
C44A Ru1A As1A C7A . . . . -5.5(4) ?
C46A Ru1A As1A C7A . . . . 179.8(4) ?
Ru3A Ru1A As1A C7A . . . . -89.9(3) ?
Ru2A Ru1A As1A C7A . . . . -92.7(3) ?
C45A Ru1A As1A C1A . . . . -37.4(4) ?
C44A Ru1A As1A C1A . . . . -127.8(4) ?
C46A Ru1A As1A C1A . . . . 57.5(4) ?
Ru3A Ru1A As1A C1A . . . . 147.9(3) ?
Ru2A Ru1A As1A C1A . . . . 145.1(3) ?
C45A Ru1A As1A C13A . . . . -151.3(4) ?
C44A Ru1A As1A C13A . . . . 118.3(4) ?
C46A Ru1A As1A C13A . . . . -56.4(4) ?
Ru3A Ru1A As1A C13A . . . . 34.0(3) ?
Ru2A Ru1A As1A C13A . . . . 31.2(3) ?
C47A Ru2A As2A C20A . . . . -36.1(4) ?
C48A Ru2A As2A C20A . . . . 55.7(5) ?
C49A Ru2A As2A C20A . . . . 147.5(4) ?
Ru3A Ru2A As2A C20A . . . . -101.8(3) ?
Ru1A Ru2A As2A C20A . . . . -124.5(3) ?
C47A Ru2A As2A C14A . . . . -150.3(4) ?
C48A Ru2A As2A C14A . . . . -58.5(5) ?
C49A Ru2A As2A C14A . . . . 33.3(4) ?
Ru3A Ru2A As2A C14A . . . . 144.0(3) ?
Ru1A Ru2A As2A C14A . . . . 121.3(3) ?
C47A Ru2A As2A C13A . . . . 83.3(4) ?
C48A Ru2A As2A C13A . . . . 175.1(5) ?
C49A Ru2A As2A C13A . . . . -93.1(4) ?
Ru3A Ru2A As2A C13A . . . . 17.6(3) ?
Ru1A Ru2A As2A C13A . . . . -5.2(3) ?
C51A Ru3A P1A O12A . . . . -124.1(4) ?
C50A Ru3A P1A O12A . . . . 144.6(4) ?
C52A Ru3A P1A O12A . . . . -32.4(4) ?
Ru1A Ru3A P1A O12A . . . . 48.2(3) ?
Ru2A Ru3A P1A O12A . . . . 74.3(4) ?
C51A Ru3A P1A O11A . . . . 4.0(4) ?
C50A Ru3A P1A O11A . . . . -87.3(4) ?
C52A Ru3A P1A O11A . . . . 95.7(4) ?
Ru1A Ru3A P1A O11A . . . . 176.3(3) ?
Ru2A Ru3A P1A O11A . . . . -157.5(3) ?
C51A Ru3A P1A O10A . . . . 123.2(4) ?
C50A Ru3A P1A O10A . . . . 31.9(4) ?
C52A Ru3A P1A O10A . . . . -145.1(4) ?
Ru1A Ru3A P1A O10A . . . . -64.4(3) ?
Ru2A Ru3A P1A O10A . . . . -38.3(4) ?
O12A P1A O10A C26A . . . . 63.0(9) ?
O11A P1A O10A C26A . . . . -39.9(9) ?
Ru3A P1A O10A C26A . . . . -170.5(7) ?
O12A P1A O11A C32A . . . . 147.5(8) ?
O10A P1A O11A C32A . . . . -111.9(8) ?
Ru3A P1A O11A C32A . . . . 11.3(9) ?
O11A P1A O12A C38A . . . . -36.0(9) ?
O10A P1A O12A C38A . . . . -140.0(8) ?
Ru3A P1A O12A C38A . . . . 101.0(8) ?
C7A As1A C1A C6A . . . . -131.5(7) ?
C13A As1A C1A C6A . . . . 120.8(7) ?
Ru1A As1A C1A C6A . . . . -1.8(8) ?
C7A As1A C1A C2A . . . . 49.3(7) ?
C13A As1A C1A C2A . . . . -58.3(7) ?
Ru1A As1A C1A C2A . . . . 179.1(6) ?
C6A C1A C2A C3A . . . . -1.4(13) ?
As1A C1A C2A C3A . . . . 177.8(6) ?
C1A C2A C3A C4A . . . . 1.5(13) ?
C2A C3A C4A C5A . . . . -1.7(13) ?
C3A C4A C5A C6A . . . . 1.8(13) ?
C2A C1A C6A C5A . . . . 1.5(13) ?
As1A C1A C6A C5A . . . . -177.7(6) ?
C4A C5A C6A C1A . . . . -1.7(13) ?
C1A As1A C7A C8A . . . . -99.9(8) ?
C13A As1A C7A C8A . . . . 1.2(8) ?
Ru1A As1A C7A C8A . . . . 129.3(7) ?
C1A As1A C7A C12A . . . . 81.3(7) ?
C13A As1A C7A C12A . . . . -177.5(7) ?
Ru1A As1A C7A C12A . . . . -49.5(7) ?
C12A C7A C8A C9A . . . . 1.4(14) ?
As1A C7A C8A C9A . . . . -177.3(7) ?
C7A C8A C9A C10A . . . . -1.1(15) ?
C8A C9A C10A C11A . . . . 0.3(15) ?
C9A C10A C11A C12A . . . . 0.1(15) ?
C10A C11A C12A C7A . . . . 0.2(15) ?
C8A C7A C12A C11A . . . . -0.9(14) ?
As1A C7A C12A C11A . . . . 177.8(7) ?
C20A As2A C13A As1A . . . . 152.3(4) ?
C14A As2A C13A As1A . . . . -107.3(4) ?
Ru2A As2A C13A As1A . . . . 27.0(5) ?
C7A As1A C13A As2A . . . . 89.5(5) ?
C1A As1A C13A As2A . . . . -166.3(4) ?
Ru1A As1A C13A As2A . . . . -40.3(5) ?
C20A As2A C14A C15A . . . . -94.7(7) ?
C13A As2A C14A C15A . . . . 159.2(6) ?
Ru2A As2A C14A C15A . . . . 28.6(7) ?
C20A As2A C14A C19A . . . . 76.5(7) ?
C13A As2A C14A C19A . . . . -29.6(7) ?
Ru2A As2A C14A C19A . . . . -160.2(6) ?
C19A C14A C15A C16A . . . . 1.2(13) ?
As2A C14A C15A C16A . . . . 172.7(7) ?
C14A C15A C16A C17A . . . . -1.0(14) ?
C15A C16A C17A C18A . . . . 0.4(14) ?
C16A C17A C18A C19A . . . . -0.1(14) ?
C17A C18A C19A C14A . . . . 0.3(13) ?
C15A C14A C19A C18A . . . . -0.9(13) ?
As2A C14A C19A C18A . . . . -172.0(7) ?
C14A As2A C20A C25A . . . . -88.8(7) ?
C13A As2A C20A C25A . . . . 18.2(8) ?
Ru2A As2A C20A C25A . . . . 143.3(6) ?
C14A As2A C20A C21A . . . . 85.1(7) ?
C13A As2A C20A C21A . . . . -168.0(6) ?
Ru2A As2A C20A C21A . . . . -42.8(7) ?
C25A C20A C21A C22A . . . . -0.2(13) ?
As2A C20A C21A C22A . . . . -174.1(7) ?
C20A C21A C22A C23A . . . . -0.4(13) ?
C21A C22A C23A C24A . . . . 0.8(14) ?
C22A C23A C24A C25A . . . . -0.6(14) ?
C21A C20A C25A C24A . . . . 0.3(13) ?
As2A C20A C25A C24A . . . . 173.8(7) ?
C23A C24A C25A C20A . . . . 0.1(14) ?
P1A O10A C26A C27A . . . . 152.0(8) ?
P1A O10A C26A C31A . . . . -29.4(14) ?
C31A C26A C27A C28A . . . . -0.6(17) ?
O10A C26A C27A C28A . . . . 178.0(10) ?
C26A C27A C28A C29A . . . . -0.4(17) ?
C27A C28A C29A C30A . . . . 1.5(16) ?
C28A C29A C30A C31A . . . . -1.7(16) ?
C29A C30A C31A C26A . . . . 0.7(15) ?
C27A C26A C31A C30A . . . . 0.4(16) ?
O10A C26A C31A C30A . . . . -178.0(9) ?
P1A O11A C32A C37A . . . . 79.0(11) ?
P1A O11A C32A C33A . . . . -101.5(10) ?
C37A C32A C33A C34A . . . . 1.8(16) ?
O11A C32A C33A C34A . . . . -177.7(9) ?
C32A C33A C34A C35A . . . . -1.9(17) ?
C33A C34A C35A C36A . . . . 2.0(19) ?
C34A C35A C36A C37A . . . . -2(2) ?
C33A C32A C37A C36A . . . . -1.7(17) ?
O11A C32A C37A C36A . . . . 177.8(10) ?
C35A C36A C37A C32A . . . . 1.8(19) ?
P1A O12A C38A C43A . . . . -134.9(9) ?
P1A O12A C38A C39A . . . . 50.9(13) ?
C43A C38A C39A C40A . . . . -1.3(15) ?
O12A C38A C39A C40A . . . . 172.6(9) ?
C38A C39A C40A C41A . . . . 3.8(15) ?
C39A C40A C41A C42A . . . . -2.1(16) ?
C40A C41A C42A C43A . . . . -2.0(16) ?
O12A C38A C43A C42A . . . . -177.3(9) ?
C39A C38A C43A C42A . . . . -2.9(15) ?
C41A C42A C43A C38A . . . . 4.5(15) ?
C45B Ru1B Ru2B C48B . . . . 19.1(17) ?
C46B Ru1B Ru2B C48B . . . . -60.0(11) ?
C44B Ru1B Ru2B C48B . . . . 119.1(11) ?
As1B Ru1B Ru2B C48B . . . . -155.1(11) ?
Ru3B Ru1B Ru2B C48B . . . . 21.7(11) ?
C45B Ru1B Ru2B C47B . . . . 97.6(13) ?
C46B Ru1B Ru2B C47B . . . . 18.4(4) ?
C44B Ru1B Ru2B C47B . . . . -162.5(4) ?
As1B Ru1B Ru2B C47B . . . . -76.7(3) ?
Ru3B Ru1B Ru2B C47B . . . . 100.1(3) ?
C45B Ru1B Ru2B C49B . . . . -78.3(13) ?
C46B Ru1B Ru2B C49B . . . . -157.5(4) ?
C44B Ru1B Ru2B C49B . . . . 21.6(4) ?
As1B Ru1B Ru2B C49B . . . . 107.5(3) ?
Ru3B Ru1B Ru2B C49B . . . . -75.8(3) ?
C45B Ru1B Ru2B As2B . . . . -170.1(13) ?
C46B Ru1B Ru2B As2B . . . . 110.8(3) ?
C44B Ru1B Ru2B As2B . . . . -70.1(3) ?
As1B Ru1B Ru2B As2B . . . . 15.70(4) ?
Ru3B Ru1B Ru2B As2B . . . . -167.52(4) ?
C45B Ru1B Ru2B Ru3B . . . . -2.5(13) ?
C46B Ru1B Ru2B Ru3B . . . . -81.7(3) ?
C44B Ru1B Ru2B Ru3B . . . . 97.4(3) ?
As1B Ru1B Ru2B Ru3B . . . . -176.78(4) ?
C45B Ru1B Ru3B C51B . . . . -151.8(8) ?
C46B Ru1B Ru3B C51B . . . . 122.5(8) ?
C44B Ru1B Ru3B C51B . . . . -52.7(7) ?
As1B Ru1B Ru3B C51B . . . . 35.9(7) ?
Ru2B Ru1B Ru3B C51B . . . . 28.9(7) ?
C45B Ru1B Ru3B C52B . . . . 101.6(4) ?
C46B Ru1B Ru3B C52B . . . . 15.8(4) ?
C44B Ru1B Ru3B C52B . . . . -159.3(4) ?
As1B Ru1B Ru3B C52B . . . . -70.8(3) ?
Ru2B Ru1B Ru3B C52B . . . . -77.8(3) ?
C45B Ru1B Ru3B C50B . . . . -78.5(4) ?
C46B Ru1B Ru3B C50B . . . . -164.3(4) ?
C44B Ru1B Ru3B C50B . . . . 20.5(3) ?
As1B Ru1B Ru3B C50B . . . . 109.1(2) ?
Ru2B Ru1B Ru3B C50B . . . . 102.1(2) ?
C45B Ru1B Ru3B P1B . . . . 7.5(3) ?
C46B Ru1B Ru3B P1B . . . . -78.3(3) ?
C44B Ru1B Ru3B P1B . . . . 106.6(3) ?
As1B Ru1B Ru3B P1B . . . . -164.88(10) ?
Ru2B Ru1B Ru3B P1B . . . . -171.88(7) ?
C45B Ru1B Ru3B Ru2B . . . . 179.3(3) ?
C46B Ru1B Ru3B Ru2B . . . . 93.6(3) ?
C44B Ru1B Ru3B Ru2B . . . . -81.6(3) ?
As1B Ru1B Ru3B Ru2B . . . . 7.00(8) ?
C48B Ru2B Ru3B C51B . . . . 18.2(5) ?
C47B Ru2B Ru3B C51B . . . . 109.9(4) ?
C49B Ru2B Ru3B C51B . . . . -69.3(4) ?
As2B Ru2B Ru3B C51B . . . . -142.1(3) ?
Ru1B Ru2B Ru3B C51B . . . . -169.0(3) ?
C48B Ru2B Ru3B C52B . . . . -71.8(5) ?
C47B Ru2B Ru3B C52B . . . . 19.9(4) ?
C49B Ru2B Ru3B C52B . . . . -159.2(4) ?
As2B Ru2B Ru3B C52B . . . . 127.9(3) ?
Ru1B Ru2B Ru3B C52B . . . . 101.0(3) ?
C48B Ru2B Ru3B C50B . . . . 110.9(4) ?
C47B Ru2B Ru3B C50B . . . . -157.4(4) ?
C49B Ru2B Ru3B C50B . . . . 23.4(4) ?
As2B Ru2B Ru3B C50B . . . . -49.5(2) ?
Ru1B Ru2B Ru3B C50B . . . . -76.3(2) ?
C48B Ru2B Ru3B P1B . . . . -152.1(4) ?
C47B Ru2B Ru3B P1B . . . . -60.5(3) ?
C49B Ru2B Ru3B P1B . . . . 120.4(3) ?
As2B Ru2B Ru3B P1B . . . . 47.5(2) ?
Ru1B Ru2B Ru3B P1B . . . . 20.64(17) ?
C48B Ru2B Ru3B Ru1B . . . . -172.8(4) ?
C47B Ru2B Ru3B Ru1B . . . . -81.1(3) ?
C49B Ru2B Ru3B Ru1B . . . . 99.7(3) ?
As2B Ru2B Ru3B Ru1B . . . . 26.88(8) ?
C45B Ru1B As1B C7B . . . . -86.5(4) ?
C46B Ru1B As1B C7B . . . . 2.4(4) ?
C44B Ru1B As1B C7B . . . . 176.3(4) ?
Ru3B Ru1B As1B C7B . . . . 86.0(3) ?
Ru2B Ru1B As1B C7B . . . . 92.0(3) ?
C45B Ru1B As1B C1B . . . . 35.6(4) ?
C46B Ru1B As1B C1B . . . . 124.6(4) ?
C44B Ru1B As1B C1B . . . . -61.5(4) ?
Ru3B Ru1B As1B C1B . . . . -151.9(3) ?
Ru2B Ru1B As1B C1B . . . . -145.9(3) ?
C45B Ru1B As1B C13B . . . . 149.0(4) ?
C46B Ru1B As1B C13B . . . . -122.0(4) ?
C44B Ru1B As1B C13B . . . . 51.9(4) ?
Ru3B Ru1B As1B C13B . . . . -38.5(3) ?
Ru2B Ru1B As1B C13B . . . . -32.5(3) ?
C48B Ru2B As2B C20B . . . . -62.6(4) ?
C47B Ru2B As2B C20B . . . . -153.6(4) ?
C49B Ru2B As2B C20B . . . . 27.7(4) ?
Ru3B Ru2B As2B C20B . . . . 97.5(3) ?
Ru1B Ru2B As2B C20B . . . . 120.5(2) ?
C48B Ru2B As2B C13B . . . . 178.8(5) ?
C47B Ru2B As2B C13B . . . . 87.8(4) ?
C49B Ru2B As2B C13B . . . . -90.9(4) ?
Ru3B Ru2B As2B C13B . . . . -21.0(3) ?
Ru1B Ru2B As2B C13B . . . . 2.0(3) ?
C48B Ru2B As2B C14B . . . . 53.0(5) ?
C47B Ru2B As2B C14B . . . . -38.0(4) ?
C49B Ru2B As2B C14B . . . . 143.2(4) ?
Ru3B Ru2B As2B C14B . . . . -146.9(3) ?
Ru1B Ru2B As2B C14B . . . . -123.9(3) ?
C51B Ru3B P1B O11B . . . . -146.9(4) ?
C52B Ru3B P1B O11B . . . . -54.9(4) ?
C50B Ru3B P1B O11B . . . . 122.1(4) ?
Ru1B Ru3B P1B O11B . . . . 41.3(3) ?
Ru2B Ru3B P1B O11B . . . . 23.2(4) ?
C51B Ru3B P1B O10B . . . . -26.3(4) ?
C52B Ru3B P1B O10B . . . . 65.7(4) ?
C50B Ru3B P1B O10B . . . . -117.3(4) ?
Ru1B Ru3B P1B O10B . . . . 161.9(3) ?
Ru2B Ru3B P1B O10B . . . . 143.8(3) ?
C51B Ru3B P1B O12B . . . . 94.8(4) ?
C52B Ru3B P1B O12B . . . . -173.1(4) ?
C50B Ru3B P1B O12B . . . . 3.8(4) ?
Ru1B Ru3B P1B O12B . . . . -76.9(3) ?
Ru2B Ru3B P1B O12B . . . . -95.0(3) ?
O11B P1B O10B C26B . . . . 163.7(7) ?
O12B P1B O10B C26B . . . . -91.6(7) ?
Ru3B P1B O10B C26B . . . . 32.6(8) ?
O10B P1B O11B C32B . . . . -8.4(8) ?
O12B P1B O11B C32B . . . . -114.5(7) ?
Ru3B P1B O11B C32B . . . . 123.2(7) ?
O11B P1B O12B C38B . . . . 43.5(12) ?
O10B P1B O12B C38B . . . . -57.5(12) ?
Ru3B P1B O12B C38B . . . . 172.0(11) ?
O11B P1B O12B C38C . . . . 39.3(12) ?
O10B P1B O12B C38C . . . . -61.8(12) ?
Ru3B P1B O12B C38C . . . . 167.7(11) ?
C7B As1B C1B C2B . . . . -50.7(8) ?
C13B As1B C1B C2B . . . . 58.4(8) ?
Ru1B As1B C1B C2B . . . . 179.7(6) ?
C7B As1B C1B C6B . . . . 134.4(7) ?
C13B As1B C1B C6B . . . . -116.5(7) ?
Ru1B As1B C1B C6B . . . . 4.7(8) ?
C6B C1B C2B C3B . . . . -1.3(13) ?
As1B C1B C2B C3B . . . . -176.2(7) ?
C1B C2B C3B C4B . . . . 0.6(14) ?
C2B C3B C4B C5B . . . . -0.9(15) ?
C3B C4B C5B C6B . . . . 1.8(15) ?
C4B C5B C6B C1B . . . . -2.4(14) ?
C2B C1B C6B C5B . . . . 2.2(13) ?
As1B C1B C6B C5B . . . . 177.0(7) ?
C1B As1B C7B C12B . . . . -79.3(7) ?
C13B As1B C7B C12B . . . . 178.6(6) ?
Ru1B As1B C7B C12B . . . . 51.3(7) ?
C1B As1B C7B C8B . . . . 102.7(8) ?
C13B As1B C7B C8B . . . . 0.6(8) ?
Ru1B As1B C7B C8B . . . . -126.8(7) ?
C12B C7B C8B C9B . . . . 0.5(13) ?
As1B C7B C8B C9B . . . . 178.5(7) ?
C7B C8B C9B C10B . . . . -0.8(14) ?
C8B C9B C10B C11B . . . . 1.2(14) ?
C9B C10B C11B C12B . . . . -1.3(14) ?
C10B C11B C12B C7B . . . . 1.0(14) ?
C8B C7B C12B C11B . . . . -0.6(13) ?
As1B C7B C12B C11B . . . . -178.8(7) ?
C20B As2B C13B As1B . . . . -149.4(4) ?
C14B As2B C13B As1B . . . . 109.3(5) ?
Ru2B As2B C13B As1B . . . . -24.6(5) ?
C7B As1B C13B As2B . . . . -90.3(5) ?
C1B As1B C13B As2B . . . . 165.0(5) ?
Ru1B As1B C13B As2B . . . . 39.5(5) ?
C20B As2B C14B C19B . . . . -75.1(7) ?
C13B As2B C14B C19B . . . . 30.1(8) ?
Ru2B As2B C14B C19B . . . . 160.9(6) ?
C20B As2B C14B C15B . . . . 97.3(7) ?
C13B As2B C14B C15B . . . . -157.5(7) ?
Ru2B As2B C14B C15B . . . . -26.6(8) ?
C19B C14B C15B C16B . . . . 1.6(14) ?
As2B C14B C15B C16B . . . . -171.1(7) ?
C14B C15B C16B C17B . . . . -3.0(15) ?
C15B C16B C17B C18B . . . . 2.1(14) ?
C15B C14B C19B C18B . . . . 0.7(13) ?
As2B C14B C19B C18B . . . . 173.1(6) ?
C14B C19B C18B C17B . . . . -1.6(13) ?
C16B C17B C18B C19B . . . . 0.1(14) ?
C13B As2B C20B C21B . . . . 164.8(7) ?
C14B As2B C20B C21B . . . . -88.9(7) ?
Ru2B As2B C20B C21B . . . . 39.4(7) ?
C13B As2B C20B C25B . . . . -21.0(8) ?
C14B As2B C20B C25B . . . . 85.4(8) ?
Ru2B As2B C20B C25B . . . . -146.4(7) ?
C25B C20B C21B C22B . . . . 0.2(13) ?
As2B C20B C21B C22B . . . . 174.8(7) ?
C20B C21B C22B C23B . . . . -0.9(14) ?
C21B C22B C23B C24B . . . . 0.9(14) ?
C22B C23B C24B C25B . . . . -0.3(14) ?
C23B C24B C25B C20B . . . . -0.4(14) ?
C21B C20B C25B C24B . . . . 0.4(13) ?
As2B C20B C25B C24B . . . . -173.9(7) ?
P1B O10B C26B C27B . . . . -113.5(9) ?
P1B O10B C26B C31B . . . . 69.0(10) ?
O10B C26B C27B C28B . . . . -176.5(9) ?
C31B C26B C27B C28B . . . . 1.1(15) ?
C26B C27B C28B C29B . . . . -0.3(17) ?
C27B C28B C29B C30B . . . . -0.4(17) ?
C28B C29B C30B C31B . . . . 0.2(16) ?
C29B C30B C31B C26B . . . . 0.7(14) ?
C27B C26B C31B C30B . . . . -1.3(14) ?
O10B C26B C31B C30B . . . . 176.1(8) ?
P1B O11B C32B C37B . . . . -106.0(10) ?
P1B O11B C32B C33B . . . . 76.9(9) ?
C37B C32B C33B C34B . . . . -0.2(13) ?
O11B C32B C33B C34B . . . . 176.9(7) ?
C32B C33B C34B C35B . . . . -0.9(13) ?
C33B C34B C35B C36B . . . . 0.8(14) ?
C34B C35B C36B C37B . . . . 0.4(15) ?
C33B C32B C37B C36B . . . . 1.4(15) ?
O11B C32B C37B C36B . . . . -175.7(9) ?
C35B C36B C37B C32B . . . . -1.5(16) ?
C38C O12B C38B C39B . . . . 99(8) ?
P1B O12B C38B C39B . . . . 80(2) ?
C38C O12B C38B C43B . . . . -82(7) ?
P1B O12B C38B C43B . . . . -100(2) ?
O12B C38B C39B C40B . . . . -177(2) ?
C43B C38B C39B C40B . . . . 3(3) ?
C38B C39B C40B C41B . . . . -3(4) ?
C39B C40B C41B C42B . . . . -7(4) ?
C40B C41B C42B C43B . . . . 16(4) ?
C41B C42B C43B C38B . . . . -15(4) ?
O12B C38B C43B C42B . . . . -174(2) ?
C39B C38B C43B C42B . . . . 6(4) ?
C38B O12B C38C C43C . . . . 103(8) ?
P1B O12B C38C C43C . . . . -93(3) ?
C38B O12B C38C C39C . . . . -79(7) ?
P1B O12B C38C C39C . . . . 85(3) ?
C43C C38C C39C C40C . . . . -19(5) ?
O12B C38C C39C C40C . . . . 163(3) ?
C38C C39C C40C C41C . . . . 23(6) ?
C39C C40C C41C C42C . . . . -19(6) ?
C40C C41C C42C C43C . . . . 10(4) ?
C41C C42C C43C C38C . . . . -6(4) ?
C39C C38C C43C C42C . . . . 10(5) ?
O12B C38C C43C C42C . . . . -172(3) ?
